data_1550008
loop_
_publ_author_name
'K\"ogel, Julius F'
'Timoshkin, Alexey Y.'
'Schr\"oder, Artem'
'Lork, Enno'
'Beckmann, Jens'

_publ_section_title
;
 Al(OCArF3)<sub>3</sub> - a thermally stable Lewis superacid.
;
_journal_issue 43
_journal_name_full 'Chemical science'
_journal_page_first 8178
_journal_page_last 8183
_journal_paper_doi 10.1039/c8sc02981d
_journal_volume 9
_journal_year 2018
_chemical_formula_moiety 'C73 H32 Al Cs F46 O7'
_chemical_formula_sum 'C73 H32 Al Cs F46 O7'
_chemical_formula_weight 2054.87
_space_group_crystal_system triclinic
_space_group_IT_number 2
_space_group_name_Hall '-P 1'
_space_group_name_H-M_alt 'P -1'
_symmetry_space_group_name_Hall '-P 1'
_symmetry_space_group_name_H-M 'P -1'
_atom_sites_solution_hydrogens geom
_atom_sites_solution_primary dual
_audit_creation_date 2017-11-01
_audit_creation_method
;
Olex2 1.2
(compiled 2017.08.10 svn.r3458 for OlexSys, GUI svn.r5381)
;
_audit_update_record
;
2018-01-22 deposited with the CCDC.
2018-10-02 downloaded from the CCDC.
;
_cell_angle_alpha 98.1980(10)
_cell_angle_beta 92.5750(10)
_cell_angle_gamma 90.2870(10)
_cell_formula_units_Z 4
_cell_length_a 13.4499(5)
_cell_length_b 13.5054(5)
_cell_length_c 44.2327(16)
_cell_measurement_reflns_used 9811
_cell_measurement_temperature 100
_cell_measurement_theta_max 25.19
_cell_measurement_theta_min 2.24
_cell_volume 7944.0(5)
_computing_molecular_graphics 'Olex2 (Dolomanov et al., 2009)'
_computing_publication_material 'Olex2 (Dolomanov et al., 2009)'
_computing_structure_refinement 'ShelXL (Sheldrick, 2015)'
_computing_structure_solution 'ShelXT (Sheldrick, 2015)'
_diffrn_ambient_temperature 100
_diffrn_detector 'Bruker PHOTON area detector'
_diffrn_detector_area_resol_mean 7.9
_diffrn_detector_type 'CMOS area detector'
_diffrn_measured_fraction_theta_full 0.999
_diffrn_measured_fraction_theta_max 0.999
_diffrn_measurement_device 'three-circle diffractometer'
_diffrn_measurement_device_type 'Bruker D8 Venture area detector'
_diffrn_measurement_method '\w and \f scans'
_diffrn_radiation_monochromator 'mirror optics'
_diffrn_radiation_probe x-ray
_diffrn_radiation_type MoK\a
_diffrn_radiation_wavelength 0.71073
_diffrn_reflns_av_R_equivalents 0.0912
_diffrn_reflns_av_unetI/netI 0.0381
_diffrn_reflns_Laue_measured_fraction_full 0.999
_diffrn_reflns_Laue_measured_fraction_max 0.999
_diffrn_reflns_limit_h_max 16
_diffrn_reflns_limit_h_min -16
_diffrn_reflns_limit_k_max 16
_diffrn_reflns_limit_k_min -16
_diffrn_reflns_limit_l_max 54
_diffrn_reflns_limit_l_min -54
_diffrn_reflns_number 535842
_diffrn_reflns_point_group_measured_fraction_full 0.999
_diffrn_reflns_point_group_measured_fraction_max 0.999
_diffrn_reflns_theta_full 25.242
_diffrn_reflns_theta_max 26.000
_diffrn_reflns_theta_min 2.209
_diffrn_source 'microfocus sealed X-ray tube'
_diffrn_source_type 'Incoatec I\ms'
_diffrn_standards_number 0
_exptl_absorpt_coefficient_mu 0.638
_exptl_absorpt_correction_T_max 0.7462
_exptl_absorpt_correction_T_min 0.6808
_exptl_absorpt_correction_type multi-scan
_exptl_absorpt_process_details
'SADABS-2016/2 (Bruker,2016/2) was used for absorption correction. wR2(int) was 0.0699 before and 0.0596 after correction. The Ratio of minimum to maximum transmission is 0.9124. The \l/2 correction factor is Not present.'
_exptl_crystal_colour colourless
_exptl_crystal_colour_primary colourless
_exptl_crystal_density_diffrn 1.718
_exptl_crystal_description block
_exptl_crystal_F_000 4032
_exptl_crystal_size_max 0.3
_exptl_crystal_size_mid 0.3
_exptl_crystal_size_min 0.2
_refine_diff_density_max 1.338
_refine_diff_density_min -1.736
_refine_diff_density_rms 0.082
_refine_ls_extinction_coef 0.00027(5)
_refine_ls_extinction_expression Fc^*^=kFc[1+0.001xFc^2^\l^3^/sin(2\q)]^-1/4^
_refine_ls_extinction_method 'SHELXL-2014/7 (Sheldrick 2014'
_refine_ls_goodness_of_fit_ref 1.080
_refine_ls_hydrogen_treatment constr
_refine_ls_matrix_type full
_refine_ls_number_parameters 2306
_refine_ls_number_reflns 31254
_refine_ls_number_restraints 0
_refine_ls_restrained_S_all 1.080
_refine_ls_R_factor_all 0.0756
_refine_ls_R_factor_gt 0.0550
_refine_ls_shift/su_max 0.004
_refine_ls_shift/su_mean 0.000
_refine_ls_structure_factor_coef Fsqd
_refine_ls_weighting_details 'w=1/[\s^2^(Fo^2^)+(0.0295P)^2^+25.0390P] where P=(Fo^2^+2Fc^2^)/3'
_refine_ls_weighting_scheme calc
_refine_ls_wR_factor_gt 0.1068
_refine_ls_wR_factor_ref 0.1140
_reflns_Friedel_coverage 0.000
_reflns_number_gt 24505
_reflns_number_total 31254
_reflns_threshold_expression 'I > 2\s(I)'
_cod_data_source_file c8sc02981d2.cif
_cod_data_source_block koegelj170627_0
_cod_depositor_comments 'Adding full bibliography for 1550001--1550014.cif.'
_cod_database_code 1550008
_shelx_shelxl_version_number 2014/7
_shelx_space_group_comment
;
The symmetry employed for this shelxl refinement is uniquely defined
by the following loop, which should always be used as a source of
symmetry information in preference to the above space-group names.
They are only intended as comments.
;
_olex2_refinement_description
;
1. Fixed Uiso
 At 1.2 times of:
  All C(H,H) groups
2.a Secondary CH2 refined with riding coordinates:
 C1T(H1TA,H1TB), C2T(H2TA,H2TB), C3T(H3TA,H3TB), C4T(H4TA,H4TB), C5T(H5TA,
 H5TB), C6T(H6TA,H6TB), C7T(H7TA,H7TB), C8T(H8TA,H8TB), C9T(H9TA,H9TB),
 C10T(H10A,H10B), C11T(H11A,H11B), C12T(H12A,H12B), C13T(H13A,H13B), C14T(H14A,
 H14B), C15T(H15A,H15B), C16T(H16A,H16B), C17T(H17A,H17B), C18T(H18A,H18B),
 C19T(H19A,H19B), C20T(H20A,H20B), C21T(H21A,H21B), C22T(H22A,H22B), C23T(H23A,
 H23B), C24T(H24A,H24B), C25T(H25A,H25B), C26T(H26A,H26B), C27T(H27A,H27B),
 C28T(H28A,H28B), C29T(H29A,H29B), C30T(H30A,H30B), C31T(H31A,H31B), C32T(H32A,
 H32B)
;
_olex2_submission_special_instructions 'No special instructions were received'

loop_
_space_group_symop_operation_xyz
'x, y, z'
'-x, -y, -z'

loop_
_atom_site_label
_atom_site_type_symbol
_atom_site_fract_x
_atom_site_fract_y
_atom_site_fract_z
_atom_site_U_iso_or_equiv
_atom_site_adp_type
_atom_site_occupancy
_atom_site_site_symmetry_order
_atom_site_calc_flag
_atom_site_refinement_flags_posn
Cs1 Cs 0.86113(2) 0.87733(2) 0.88044(2) 0.03636(8) Uani 1 1 d .
Al1 Al 0.71253(7) 0.58597(7) 0.88620(2) 0.0121(2) Uani 1 1 d .
F1 F 0.78570(15) 0.67480(15) 0.87470(5) 0.0232(5) Uani 1 1 d .
F11 F 0.64698(15) 0.58003(16) 0.81341(5) 0.0232(5) Uani 1 1 d .
F12 F 0.47366(17) 0.55590(19) 0.78209(5) 0.0337(6) Uani 1 1 d .
F13 F 0.39061(18) 0.3717(2) 0.76621(5) 0.0432(7) Uani 1 1 d .
F14 F 0.4900(2) 0.2081(2) 0.78194(6) 0.0491(7) Uani 1 1 d .
F15 F 0.66191(19) 0.22866(17) 0.81225(6) 0.0364(6) Uani 1 1 d .
F21 F 0.85498(18) 0.31035(16) 0.78649(4) 0.0269(5) Uani 1 1 d .
F22 F 0.9532(2) 0.14137(17) 0.78992(5) 0.0354(6) Uani 1 1 d .
F23 F 0.96942(19) 0.06600(17) 0.84412(6) 0.0367(6) Uani 1 1 d .
F24 F 0.88847(19) 0.16628(17) 0.89394(5) 0.0345(6) Uani 1 1 d .
F25 F 0.78991(18) 0.33208(17) 0.89166(5) 0.0293(5) Uani 1 1 d .
F31 F 0.92801(15) 0.51191(16) 0.86864(4) 0.0228(5) Uani 1 1 d .
F32 F 1.05612(17) 0.64240(19) 0.85257(5) 0.0340(6) Uani 1 1 d .
F33 F 1.04431(17) 0.69341(18) 0.79494(6) 0.0352(6) Uani 1 1 d .
F34 F 0.90219(17) 0.60562(18) 0.75403(5) 0.0316(6) Uani 1 1 d .
F35 F 0.77018(15) 0.48030(16) 0.76981(4) 0.0223(5) Uani 1 1 d .
F41 F 0.47893(15) 0.45927(15) 0.85235(4) 0.0216(5) Uani 1 1 d .
F42 F 0.42050(17) 0.28711(16) 0.86798(5) 0.0285(5) Uani 1 1 d .
F43 F 0.35390(16) 0.27883(15) 0.92477(5) 0.0259(5) Uani 1 1 d .
F44 F 0.35379(16) 0.44926(16) 0.96605(5) 0.0252(5) Uani 1 1 d .
F45 F 0.41351(14) 0.62029(14) 0.95197(4) 0.0168(4) Uani 1 1 d .
F51 F 0.56642(17) 0.78851(16) 0.85596(5) 0.0268(5) Uani 1 1 d .
F52 F 0.4860(2) 0.83691(19) 0.80447(6) 0.0413(6) Uani 1 1 d .
F53 F 0.3129(2) 0.7501(2) 0.77953(5) 0.0467(7) Uani 1 1 d .
F54 F 0.22293(18) 0.6095(2) 0.80777(6) 0.0430(7) Uani 1 1 d .
F55 F 0.29703(15) 0.56160(18) 0.85942(5) 0.0279(5) Uani 1 1 d .
F61 F 0.31009(15) 0.71930(16) 0.90880(5) 0.0224(5) Uani 1 1 d .
F62 F 0.27962(16) 0.88574(17) 0.94711(5) 0.0290(5) Uani 1 1 d .
F63 F 0.43750(18) 1.00037(17) 0.97278(5) 0.0357(6) Uani 1 1 d .
F64 F 0.62542(17) 0.94244(16) 0.95914(6) 0.0322(6) Uani 1 1 d .
F65 F 0.65843(15) 0.77988(15) 0.92134(5) 0.0228(5) Uani 1 1 d .
F71 F 0.95235(14) 0.65911(15) 0.99460(4) 0.0189(4) Uani 1 1 d .
F72 F 0.91001(15) 0.80539(15) 1.03775(5) 0.0217(5) Uani 1 1 d .
F73 F 0.72114(16) 0.87031(15) 1.04475(5) 0.0243(5) Uani 1 1 d .
F74 F 0.57076(15) 0.77839(16) 1.00745(5) 0.0242(5) Uani 1 1 d .
F75 F 0.60869(14) 0.62713(15) 0.96485(4) 0.0185(4) Uani 1 1 d .
F81 F 0.62920(14) 0.41693(15) 0.92005(4) 0.0182(4) Uani 1 1 d .
F82 F 0.56154(15) 0.26496(15) 0.94365(5) 0.0223(5) Uani 1 1 d .
F83 F 0.64007(15) 0.21662(15) 0.99733(5) 0.0231(5) Uani 1 1 d .
F84 F 0.79248(15) 0.32880(15) 1.02701(4) 0.0217(5) Uani 1 1 d .
F85 F 0.86925(14) 0.48017(14) 1.00258(4) 0.0179(4) Uani 1 1 d .
F91 F 0.92559(15) 0.36789(14) 0.94394(5) 0.0193(4) Uani 1 1 d .
F92 F 1.10976(16) 0.36737(16) 0.92622(5) 0.0274(5) Uani 1 1 d .
F93 F 1.19667(15) 0.53541(17) 0.91215(5) 0.0276(5) Uani 1 1 d .
F94 F 1.09175(15) 0.70914(16) 0.91672(5) 0.0247(5) Uani 1 1 d .
F95 F 0.90640(15) 0.71336(14) 0.93432(5) 0.0188(4) Uani 1 1 d .
O1 O 0.72957(17) 0.47385(17) 0.86239(5) 0.0148(5) Uani 1 1 d .
O2 O 0.59069(17) 0.62321(18) 0.88253(5) 0.0150(5) Uani 1 1 d .
O3 O 0.74143(17) 0.57524(17) 0.92382(5) 0.0147(5) Uani 1 1 d .
O4 O 0.8385(3) 0.8227(3) 0.80977(7) 0.0592(11) Uani 1 1 d .
O5 O 1.0825(3) 0.9179(3) 0.87786(10) 0.0600(10) Uani 1 1 d .
O6 O 0.8578(2) 1.0057(2) 0.94362(6) 0.0374(7) Uani 1 1 d .
O7 O 0.7015(3) 1.0313(3) 0.86863(8) 0.0531(9) Uani 1 1 d .
C1 C 0.7607(3) 0.4286(3) 0.83467(8) 0.0158(7) Uani 1 1 d .
C1T C 0.7435(4) 0.7908(4) 0.79408(14) 0.0553(15) Uani 1 1 d .
H1TA H 0.6904 0.7939 0.8089 0.066 Uiso 1 1 calc R
H1TB H 0.7478 0.7210 0.7837 0.066 Uiso 1 1 calc R
C2 C 0.4946(3) 0.6438(3) 0.88969(8) 0.0159(7) Uani 1 1 d .
C2T C 0.7207(5) 0.8598(4) 0.77102(12) 0.0575(15) Uani 1 1 d .
H2TA H 0.6578 0.8958 0.7754 0.069 Uiso 1 1 calc R
H2TB H 0.7150 0.8224 0.7501 0.069 Uiso 1 1 calc R
C3 C 0.7958(2) 0.5521(2) 0.94859(7) 0.0129(7) Uani 1 1 d .
C3T C 0.8081(4) 0.9316(4) 0.77458(12) 0.0481(13) Uani 1 1 d .
H3TA H 0.8275 0.9474 0.7545 0.058 Uiso 1 1 calc R
H3TB H 0.7922 0.9946 0.7877 0.058 Uiso 1 1 calc R
C4T C 0.8895(4) 0.8765(4) 0.78933(11) 0.0436(12) Uani 1 1 d .
H4TA H 0.9235 0.8300 0.7739 0.052 Uiso 1 1 calc R
H4TB H 0.9392 0.9237 0.8006 0.052 Uiso 1 1 calc R
C5T C 1.1256(5) 1.0002(5) 0.89854(14) 0.0668(18) Uani 1 1 d .
H5TA H 1.1442 0.9792 0.9186 0.080 Uiso 1 1 calc R
H5TB H 1.0783 1.0562 0.9017 0.080 Uiso 1 1 calc R
C6T C 1.2161(6) 1.0302(5) 0.88320(15) 0.085(2) Uani 1 1 d .
H6TA H 1.2678 1.0600 0.8985 0.102 Uiso 1 1 calc R
H6TB H 1.1989 1.0791 0.8692 0.102 Uiso 1 1 calc R
C7T C 1.2515(5) 0.9340(4) 0.86580(14) 0.0617(16) Uani 1 1 d .
H7TA H 1.2754 0.9448 0.8457 0.074 Uiso 1 1 calc R
H7TB H 1.3058 0.9050 0.8774 0.074 Uiso 1 1 calc R
C8T C 1.1613(4) 0.8681(4) 0.86214(15) 0.0613(16) Uani 1 1 d .
H8TA H 1.1417 0.8510 0.8402 0.074 Uiso 1 1 calc R
H8TB H 1.1762 0.8052 0.8704 0.074 Uiso 1 1 calc R
C9T C 0.8435(4) 1.1051(3) 0.95913(10) 0.0381(11) Uani 1 1 d .
H9TA H 0.7723 1.1232 0.9579 0.046 Uiso 1 1 calc R
H9TB H 0.8826 1.1542 0.9498 0.046 Uiso 1 1 calc R
C10 C 0.6660(3) 0.4064(3) 0.81377(8) 0.0178(8) Uani 1 1 d .
C10T C 0.8785(3) 1.1044(3) 0.99181(9) 0.0282(9) Uani 1 1 d .
H10A H 0.8447 1.1560 1.0058 0.034 Uiso 1 1 calc R
H10B H 0.9515 1.1147 0.9946 0.034 Uiso 1 1 calc R
C11 C 0.6117(3) 0.4865(3) 0.80561(8) 0.0197(8) Uani 1 1 d .
C11T C 0.8483(3) 1.0004(3) 0.99662(9) 0.0291(9) Uani 1 1 d .
H11A H 0.7775 0.9977 1.0017 0.035 Uiso 1 1 calc R
H11B H 0.8899 0.9772 1.0132 0.035 Uiso 1 1 calc R
C12 C 0.5216(3) 0.4751(3) 0.78949(8) 0.0252(9) Uani 1 1 d .
C12T C 0.8659(3) 0.9381(3) 0.96599(9) 0.0307(10) Uani 1 1 d .
H12A H 0.9328 0.9079 0.9662 0.037 Uiso 1 1 calc R
H12B H 0.8154 0.8838 0.9614 0.037 Uiso 1 1 calc R
C13 C 0.4803(3) 0.3821(4) 0.78158(9) 0.0317(10) Uani 1 1 d .
C13T C 0.6485(4) 1.0789(6) 0.89418(13) 0.0705(19) Uani 1 1 d .
H13A H 0.6627 1.1517 0.8977 0.085 Uiso 1 1 calc R
H13B H 0.6682 1.0504 0.9130 0.085 Uiso 1 1 calc R
C14 C 0.5290(3) 0.3009(3) 0.78951(9) 0.0306(10) Uani 1 1 d .
C14T C 0.5413(4) 1.0592(4) 0.88590(11) 0.0452(12) Uani 1 1 d .
H14A H 0.4990 1.1110 0.8969 0.054 Uiso 1 1 calc R
H14B H 0.5203 0.9925 0.8902 0.054 Uiso 1 1 calc R
C15 C 0.6203(3) 0.3134(3) 0.80547(9) 0.0244(9) Uani 1 1 d .
C15T C 0.5380(5) 1.0642(5) 0.85222(13) 0.0626(17) Uani 1 1 d .
H15A H 0.5292 1.1338 0.8481 0.075 Uiso 1 1 calc R
H15B H 0.4832 1.0219 0.8415 0.075 Uiso 1 1 calc R
C16T C 0.6376(4) 1.0248(4) 0.84243(11) 0.0462(13) Uani 1 1 d .
H16A H 0.6308 0.9544 0.8326 0.055 Uiso 1 1 calc R
H16B H 0.6647 1.0650 0.8276 0.055 Uiso 1 1 calc R
C20 C 0.8181(3) 0.3317(3) 0.83866(8) 0.0163(7) Uani 1 1 d .
C21 C 0.8629(3) 0.2779(3) 0.81381(8) 0.0202(8) Uani 1 1 d .
C22 C 0.9126(3) 0.1899(3) 0.81502(9) 0.0241(9) Uani 1 1 d .
C23 C 0.9207(3) 0.1517(3) 0.84210(9) 0.0242(9) Uani 1 1 d .
C24 C 0.8800(3) 0.2028(3) 0.86758(8) 0.0234(9) Uani 1 1 d .
C25 C 0.8292(3) 0.2902(3) 0.86563(8) 0.0206(8) Uani 1 1 d .
C30 C 0.8373(3) 0.4962(3) 0.82126(8) 0.0147(7) Uani 1 1 d .
C31 C 0.9159(3) 0.5367(3) 0.84050(8) 0.0190(8) Uani 1 1 d .
C32 C 0.9849(3) 0.6024(3) 0.83234(9) 0.0236(8) Uani 1 1 d .
C33 C 0.9793(3) 0.6276(3) 0.80315(9) 0.0230(8) Uani 1 1 d .
C34 C 0.9068(3) 0.5842(3) 0.78272(8) 0.0209(8) Uani 1 1 d .
C35 C 0.8376(3) 0.5203(3) 0.79168(8) 0.0180(8) Uani 1 1 d .
C40 C 0.4507(2) 0.5495(3) 0.90094(8) 0.0145(7) Uani 1 1 d .
C41 C 0.4501(3) 0.4596(3) 0.88107(8) 0.0172(8) Uani 1 1 d .
C42 C 0.4188(3) 0.3703(3) 0.88856(8) 0.0191(8) Uani 1 1 d .
C43 C 0.3854(3) 0.3657(3) 0.91718(9) 0.0200(8) Uani 1 1 d .
C44 C 0.3863(3) 0.4517(3) 0.93795(8) 0.0175(8) Uani 1 1 d .
C45 C 0.4184(2) 0.5410(3) 0.92986(8) 0.0145(7) Uani 1 1 d .
C50 C 0.4385(3) 0.6691(3) 0.85982(8) 0.0175(8) Uani 1 1 d .
C51 C 0.4817(3) 0.7410(3) 0.84475(9) 0.0228(8) Uani 1 1 d .
C52 C 0.4395(3) 0.7681(3) 0.81810(9) 0.0304(10) Uani 1 1 d .
C53 C 0.3522(3) 0.7250(3) 0.80571(9) 0.0323(10) Uani 1 1 d .
C54 C 0.3065(3) 0.6553(3) 0.81996(9) 0.0269(9) Uani 1 1 d .
C55 C 0.3490(3) 0.6296(3) 0.84689(8) 0.0207(8) Uani 1 1 d .
C60 C 0.4844(3) 0.7397(3) 0.91315(8) 0.0162(7) Uani 1 1 d .
C61 C 0.3896(3) 0.7742(3) 0.92061(8) 0.0170(8) Uani 1 1 d .
C62 C 0.3733(3) 0.8594(3) 0.94034(8) 0.0210(8) Uani 1 1 d .
C63 C 0.4521(3) 0.9172(3) 0.95350(8) 0.0230(8) Uani 1 1 d .
C64 C 0.5472(3) 0.8870(3) 0.94673(9) 0.0224(8) Uani 1 1 d .
C65 C 0.5625(3) 0.8004(3) 0.92654(8) 0.0173(8) Uani 1 1 d .
C70 C 0.7828(3) 0.6391(2) 0.97601(7) 0.0133(7) Uani 1 1 d .
C71 C 0.8563(3) 0.6853(3) 0.99601(8) 0.0154(7) Uani 1 1 d .
C72 C 0.8359(3) 0.7623(3) 1.01903(8) 0.0159(7) Uani 1 1 d .
C73 C 0.7408(3) 0.7953(2) 1.02263(8) 0.0160(7) Uani 1 1 d .
C74 C 0.6654(3) 0.7501(3) 1.00361(8) 0.0177(8) Uani 1 1 d .
C75 C 0.6864(3) 0.6726(3) 0.98125(8) 0.0141(7) Uani 1 1 d .
C80 C 0.7535(2) 0.4581(2) 0.96041(7) 0.0112(7) Uani 1 1 d .
C81 C 0.6745(2) 0.4000(3) 0.94628(7) 0.0136(7) Uani 1 1 d .
C82 C 0.6366(2) 0.3195(3) 0.95839(8) 0.0159(7) Uani 1 1 d .
C83 C 0.6765(3) 0.2948(3) 0.98549(8) 0.0161(7) Uani 1 1 d .
C84 C 0.7536(3) 0.3511(3) 1.00031(8) 0.0156(7) Uani 1 1 d .
C85 C 0.7905(2) 0.4295(3) 0.98763(8) 0.0140(7) Uani 1 1 d .
C90 C 0.9059(2) 0.5415(3) 0.94008(7) 0.0124(7) Uani 1 1 d .
C91 C 0.9614(3) 0.4549(3) 0.93745(8) 0.0149(7) Uani 1 1 d .
C92 C 1.0581(3) 0.4525(3) 0.92794(8) 0.0185(8) Uani 1 1 d .
C93 C 1.1024(3) 0.5372(3) 0.92077(8) 0.0198(8) Uani 1 1 d .
C94 C 1.0495(3) 0.6251(3) 0.92301(8) 0.0182(8) Uani 1 1 d .
C95 C 0.9534(3) 0.6255(3) 0.93224(8) 0.0143(7) Uani 1 1 d .
Cs2 Cs 0.95187(2) 0.18073(3) 0.62183(2) 0.04910(10) Uani 1 1 d .
Al1A Al 0.65690(8) 0.32532(7) 0.61369(2) 0.0137(2) Uani 1 1 d .
F1A F 0.75316(16) 0.25656(16) 0.62505(5) 0.0275(5) Uani 1 1 d .
F11A F 0.40174(17) 0.24075(18) 0.60961(5) 0.0314(6) Uani 1 1 d .
F12A F 0.23386(18) 0.14105(19) 0.60865(5) 0.0384(6) Uani 1 1 d .
F13A F 0.16518(18) 0.0828(2) 0.65993(6) 0.0423(7) Uani 1 1 d .
F14A F 0.27463(19) 0.1259(2) 0.71391(6) 0.0411(6) Uani 1 1 d .
F15A F 0.44567(18) 0.22731(18) 0.71593(5) 0.0318(6) Uani 1 1 d .
F21A F 0.35358(17) 0.40552(18) 0.69071(6) 0.0345(6) Uani 1 1 d .
F22A F 0.35999(19) 0.58442(19) 0.72235(6) 0.0439(7) Uani 1 1 d .
F23A F 0.5360(2) 0.68362(17) 0.73728(6) 0.0378(6) Uani 1 1 d .
F24A F 0.70769(17) 0.59448(16) 0.71893(5) 0.0288(5) Uani 1 1 d .
F25A F 0.70466(16) 0.41356(16) 0.68601(5) 0.0238(5) Uani 1 1 d .
F31A F 0.58909(17) 0.11818(16) 0.63095(5) 0.0264(5) Uani 1 1 d .
F32A F 0.7322(2) -0.00515(18) 0.64481(5) 0.0428(7) Uani 1 1 d .
F33A F 0.8282(2) 0.02358(18) 0.70135(6) 0.0441(7) Uani 1 1 d .
F34A F 0.7694(2) 0.17446(18) 0.74365(5) 0.0423(7) Uani 1 1 d .
F35A F 0.63513(18) 0.30415(16) 0.72998(5) 0.0275(5) Uani 1 1 d .
F41A F 0.66171(16) 0.05046(14) 0.50553(5) 0.0204(5) Uani 1 1 d .
F42A F 0.78236(16) 0.07990(16) 0.46255(5) 0.0237(5) Uani 1 1 d .
F43A F 0.84200(15) 0.26659(17) 0.45534(5) 0.0256(5) Uani 1 1 d .
F44A F 0.77158(16) 0.42772(16) 0.49251(5) 0.0260(5) Uani 1 1 d .
F45A F 0.64688(15) 0.40184(14) 0.53522(5) 0.0201(5) Uani 1 1 d .
F51A F 0.46564(15) 0.39508(15) 0.58021(5) 0.0213(5) Uani 1 1 d .
F52A F 0.29948(16) 0.45488(15) 0.55636(5) 0.0254(5) Uani 1 1 d .
F53A F 0.21708(16) 0.35925(16) 0.50288(5) 0.0274(5) Uani 1 1 d .
F54A F 0.31037(16) 0.19767(16) 0.47312(5) 0.0255(5) Uani 1 1 d .
F55A F 0.47654(15) 0.12934(15) 0.49751(4) 0.0206(5) Uani 1 1 d .
F61A F 0.39967(15) 0.09210(15) 0.55654(5) 0.0220(5) Uani 1 1 d .
F62A F 0.40866(17) -0.08560(17) 0.57449(6) 0.0329(6) Uani 1 1 d .
F63A F 0.58556(19) -0.16752(16) 0.58812(5) 0.0334(6) Uani 1 1 d .
F64A F 0.75785(17) -0.06509(16) 0.58289(5) 0.0287(5) Uani 1 1 d .
F65A F 0.75250(15) 0.11491(15) 0.56568(5) 0.0214(5) Uani 1 1 d .
F71A F 0.64945(15) 0.60054(15) 0.54735(4) 0.0184(4) Uani 1 1 d .
F72A F 0.46872(17) 0.65525(17) 0.53383(5) 0.0280(5) Uani 1 1 d .
F73A F 0.32556(16) 0.66985(17) 0.57592(5) 0.0304(5) Uani 1 1 d .
F74A F 0.37106(17) 0.62271(18) 0.63268(5) 0.0328(6) Uani 1 1 d .
F75A F 0.55383(16) 0.56885(16) 0.64751(5) 0.0237(5) Uani 1 1 d .
F81A F 0.88195(16) 0.48227(16) 0.64199(5) 0.0256(5) Uani 1 1 d .
F82A F 0.97207(18) 0.5843(2) 0.69128(5) 0.0394(6) Uani 1 1 d .
F83A F 0.9040(2) 0.76717(19) 0.71553(5) 0.0438(7) Uani 1 1 d .
F84A F 0.7397(2) 0.84248(17) 0.68945(5) 0.0432(7) Uani 1 1 d .
F85A F 0.65174(18) 0.74750(15) 0.63964(5) 0.0287(5) Uani 1 1 d .
F91A F 0.77725(16) 0.71894(15) 0.58958(5) 0.0226(5) Uani 1 1 d .
F92A F 0.92227(18) 0.73696(17) 0.55160(5) 0.0317(6) Uani 1 1 d .
F93A F 1.02065(18) 0.57185(19) 0.52631(6) 0.0394(6) Uani 1 1 d .
F94A F 0.96993(18) 0.38982(18) 0.54015(6) 0.0361(6) Uani 1 1 d .
F95A F 0.82912(15) 0.36816(15) 0.57766(5) 0.0230(5) Uani 1 1 d .
O1A O 0.56041(18) 0.31849(18) 0.63805(5) 0.0174(5) Uani 1 1 d .
O2A O 0.62075(18) 0.28207(17) 0.57640(5) 0.0164(5) Uani 1 1 d .
O3A O 0.69788(17) 0.44757(17) 0.61671(5) 0.0154(5) Uani 1 1 d .
O4A O 1.1166(3) 0.3382(3) 0.63098(9) 0.0622(11) Uani 1 1 d .
O5A O 1.0380(2) 0.1604(3) 0.55798(7) 0.0437(8) Uani 1 1 d .
O6A O 0.9942(3) -0.0395(3) 0.62050(10) 0.0656(11) Uani 1 1 d .
O7A O 0.9458(3) 0.2368(3) 0.69390(8) 0.0643(11) Uani 1 1 d .
C1A C 0.5341(3) 0.2962(3) 0.66599(8) 0.0181(8) Uani 1 1 d .
C2A C 0.5827(3) 0.2200(2) 0.55163(8) 0.0149(7) Uani 1 1 d .
C3A C 0.7134(3) 0.5402(3) 0.60934(8) 0.0155(7) Uani 1 1 d .
C10A C 0.4330(3) 0.2387(3) 0.66311(8) 0.0202(8) Uani 1 1 d .
C11A C 0.3758(3) 0.2154(3) 0.63616(8) 0.0234(8) Uani 1 1 d .
C12A C 0.2871(3) 0.1627(3) 0.63523(9) 0.0277(9) Uani 1 1 d .
C13A C 0.2520(3) 0.1330(3) 0.66110(10) 0.0309(10) Uani 1 1 d .
C14A C 0.3076(3) 0.1541(3) 0.68813(9) 0.0269(9) Uani 1 1 d .
C15A C 0.3956(3) 0.2056(3) 0.68874(8) 0.0249(9) Uani 1 1 d .
C17T C 1.1305(4) 0.4114(5) 0.65744(13) 0.0591(16) Uani 1 1 d .
H17A H 1.1794 0.3881 0.6722 0.071 Uiso 1 1 calc R
H17B H 1.0668 0.4246 0.6676 0.071 Uiso 1 1 calc R
C18T C 1.1677(6) 0.5034(5) 0.64670(15) 0.085(2) Uani 1 1 d .
H18A H 1.2412 0.5084 0.6492 0.102 Uiso 1 1 calc R
H18B H 1.1386 0.5639 0.6582 0.102 Uiso 1 1 calc R
C19T C 1.1350(4) 0.4920(4) 0.61380(14) 0.0588(15) Uani 1 1 d .
H19A H 1.1790 0.5295 0.6020 0.071 Uiso 1 1 calc R
H19B H 1.0654 0.5136 0.6110 0.071 Uiso 1 1 calc R
C20A C 0.5295(3) 0.3981(3) 0.68745(8) 0.0190(8) Uani 1 1 d .
C20T C 1.1450(7) 0.3817(5) 0.60532(15) 0.094(3) Uani 1 1 d .
H20A H 1.1011 0.3572 0.5872 0.112 Uiso 1 1 calc R
H20B H 1.2145 0.3645 0.6005 0.112 Uiso 1 1 calc R
C21A C 0.4442(3) 0.4469(3) 0.69702(9) 0.0237(9) Uani 1 1 d .
C21T C 1.1303(4) 0.1645(4) 0.54304(11) 0.0489(13) Uani 1 1 d .
H21A H 1.1816 0.1246 0.5524 0.059 Uiso 1 1 calc R
H21B H 1.1546 0.2345 0.5447 0.059 Uiso 1 1 calc R
C22A C 0.4455(3) 0.5417(3) 0.71356(9) 0.0287(9) Uani 1 1 d .
C22T C 1.1080(3) 0.1215(3) 0.50998(10) 0.0354(10) Uani 1 1 d .
H22A H 1.1539 0.1490 0.4963 0.042 Uiso 1 1 calc R
H22B H 1.1121 0.0476 0.5069 0.042 Uiso 1 1 calc R
C23A C 0.5339(3) 0.5919(3) 0.72109(8) 0.0267(9) Uani 1 1 d .
C23T C 1.0033(3) 0.1555(3) 0.50494(10) 0.0343(10) Uani 1 1 d .
H23A H 0.9680 0.1115 0.4880 0.041 Uiso 1 1 calc R
H23B H 1.0020 0.2252 0.5004 0.041 Uiso 1 1 calc R
C24A C 0.6206(3) 0.5463(3) 0.71184(8) 0.0226(9) Uani 1 1 d .
C24T C 0.9579(3) 0.1475(4) 0.53517(10) 0.0370(11) Uani 1 1 d .
H24A H 0.9074 0.1999 0.5397 0.044 Uiso 1 1 calc R
H24B H 0.9255 0.0812 0.5346 0.044 Uiso 1 1 calc R
C25A C 0.6173(3) 0.4522(3) 0.69505(8) 0.0184(8) Uani 1 1 d .
C25T C 0.9592(5) -0.1137(5) 0.63744(17) 0.078(2) Uani 1 1 d .
H25A H 0.8904 -0.1345 0.6303 0.093 Uiso 1 1 calc R
H25B H 0.9591 -0.0867 0.6595 0.093 Uiso 1 1 calc R
C26T C 1.0274(5) -0.2011(5) 0.63252(17) 0.0784(19) Uani 1 1 d .
H26A H 1.0504 -0.2217 0.6522 0.094 Uiso 1 1 calc R
H26B H 0.9940 -0.2588 0.6196 0.094 Uiso 1 1 calc R
C27T C 1.1123(6) -0.1628(6) 0.61664(16) 0.087(2) Uani 1 1 d .
H27A H 1.1659 -0.1348 0.6315 0.105 Uiso 1 1 calc R
H27B H 1.1401 -0.2166 0.6019 0.105 Uiso 1 1 calc R
C28T C 1.0666(5) -0.0836(5) 0.60056(14) 0.076(2) Uani 1 1 d .
H28A H 1.1172 -0.0334 0.5971 0.091 Uiso 1 1 calc R
H28B H 1.0351 -0.1128 0.5806 0.091 Uiso 1 1 calc R
C29T C 0.9242(4) 0.3391(4) 0.70956(14) 0.0583(15) Uani 1 1 d .
H29A H 0.8635 0.3384 0.7214 0.070 Uiso 1 1 calc R
H29B H 0.9146 0.3862 0.6945 0.070 Uiso 1 1 calc R
C30A C 0.6101(3) 0.2224(3) 0.67864(8) 0.0207(8) Uani 1 1 d .
C30T C 1.0138(4) 0.3690(5) 0.73054(13) 0.0605(16) Uani 1 1 d .
H30A H 1.0470 0.4287 0.7248 0.073 Uiso 1 1 calc R
H30B H 0.9943 0.3843 0.7520 0.073 Uiso 1 1 calc R
C31A C 0.6364(3) 0.1384(3) 0.65888(8) 0.0236(9) Uani 1 1 d .
C31T C 1.0812(5) 0.2812(5) 0.72674(16) 0.079(2) Uani 1 1 d .
H31A H 1.1329 0.2896 0.7120 0.095 Uiso 1 1 calc R
H31B H 1.1140 0.2710 0.7465 0.095 Uiso 1 1 calc R
C32A C 0.7077(3) 0.0716(3) 0.66575(9) 0.0301(10) Uani 1 1 d .
C32T C 1.0131(5) 0.1966(5) 0.71486(13) 0.0622(17) Uani 1 1 d .
H32A H 1.0503 0.1398 0.7043 0.075 Uiso 1 1 calc R
H32B H 0.9770 0.1736 0.7316 0.075 Uiso 1 1 calc R
C33A C 0.7555(3) 0.0850(3) 0.69413(9) 0.0301(10) Uani 1 1 d .
C34A C 0.7275(3) 0.1627(3) 0.71530(9) 0.0294(10) Uani 1 1 d .
C35A C 0.6565(3) 0.2296(3) 0.70757(8) 0.0235(9) Uani 1 1 d .
C40A C 0.6522(3) 0.2250(3) 0.52442(7) 0.0140(7) Uani 1 1 d .
C41A C 0.6878(3) 0.1458(3) 0.50421(8) 0.0176(8) Uani 1 1 d .
C42A C 0.7502(3) 0.1595(3) 0.48126(8) 0.0181(8) Uani 1 1 d .
C43A C 0.7807(3) 0.2541(3) 0.47752(8) 0.0182(8) Uani 1 1 d .
C44A C 0.7459(3) 0.3347(3) 0.49645(8) 0.0184(8) Uani 1 1 d .
C45A C 0.6830(3) 0.3193(3) 0.51904(8) 0.0157(7) Uani 1 1 d .
C50A C 0.4811(3) 0.2578(2) 0.53976(8) 0.0145(7) Uani 1 1 d .
C51A C 0.4319(3) 0.3411(3) 0.55404(8) 0.0156(7) Uani 1 1 d .
C52A C 0.3439(3) 0.3746(3) 0.54159(8) 0.0194(8) Uani 1 1 d .
C53A C 0.3026(3) 0.3270(3) 0.51457(8) 0.0202(8) Uani 1 1 d .
C54A C 0.3490(3) 0.2451(3) 0.49977(8) 0.0181(8) Uani 1 1 d .
C55A C 0.4357(3) 0.2118(3) 0.51264(8) 0.0158(7) Uani 1 1 d .
C60A C 0.5763(3) 0.1130(3) 0.56004(7) 0.0148(7) Uani 1 1 d .
C61A C 0.4908(3) 0.0583(3) 0.56274(8) 0.0185(8) Uani 1 1 d .
C62A C 0.4942(3) -0.0354(3) 0.57214(8) 0.0231(8) Uani 1 1 d .
C63A C 0.5828(3) -0.0768(3) 0.57927(9) 0.0233(9) Uani 1 1 d .
C64A C 0.6697(3) -0.0251(3) 0.57684(8) 0.0217(8) Uani 1 1 d .
C65A C 0.6651(3) 0.0678(3) 0.56779(8) 0.0171(8) Uani 1 1 d .
C70A C 0.6120(3) 0.5803(3) 0.59836(8) 0.0169(8) Uani 1 1 d .
C71A C 0.5847(3) 0.6033(3) 0.56964(8) 0.0164(7) Uani 1 1 d .
C72A C 0.4900(3) 0.6325(3) 0.56197(8) 0.0201(8) Uani 1 1 d .
C73A C 0.4169(3) 0.6395(3) 0.58300(9) 0.0220(8) Uani 1 1 d .
C74A C 0.4410(3) 0.6167(3) 0.61177(9) 0.0217(8) Uani 1 1 d .
C75A C 0.5351(3) 0.5874(3) 0.61877(8) 0.0180(8) Uani 1 1 d .
C80A C 0.7592(3) 0.6072(3) 0.63853(8) 0.0171(8) Uani 1 1 d .
C81A C 0.8428(3) 0.5703(3) 0.65314(8) 0.0214(8) Uani 1 1 d .
C82A C 0.8917(3) 0.6232(3) 0.67864(9) 0.0290(10) Uani 1 1 d .
C83A C 0.8573(3) 0.7152(3) 0.69066(8) 0.0298(10) Uani 1 1 d .
C84A C 0.7760(3) 0.7537(3) 0.67740(9) 0.0287(10) Uani 1 1 d .
C85A C 0.7290(3) 0.7006(3) 0.65144(8) 0.0230(8) Uani 1 1 d .
C90A C 0.7948(3) 0.5436(3) 0.58557(8) 0.0177(8) Uani 1 1 d .
C91A C 0.8247(3) 0.6355(3) 0.57798(8) 0.0200(8) Uani 1 1 d .
C92A C 0.8991(3) 0.6460(3) 0.55844(9) 0.0241(9) Uani 1 1 d .
C93A C 0.9486(3) 0.5638(3) 0.54545(9) 0.0268(9) Uani 1 1 d .
C94A C 0.9227(3) 0.4711(3) 0.55248(8) 0.0235(8) Uani 1 1 d .
C95A C 0.8472(3) 0.4623(3) 0.57221(8) 0.0192(8) Uani 1 1 d .

loop_
_atom_site_aniso_label
_atom_site_aniso_U_11
_atom_site_aniso_U_22
_atom_site_aniso_U_33
_atom_site_aniso_U_23
_atom_site_aniso_U_13
_atom_site_aniso_U_12
Cs1 0.0606(2) 0.02256(14) 0.02723(15) 0.00532(11) 0.01126(13) -0.00056(12)
Al1 0.0112(5) 0.0150(5) 0.0107(5) 0.0033(4) 0.0019(4) 0.0016(4)
F1 0.0190(11) 0.0239(11) 0.0270(12) 0.0032(9) 0.0058(9) -0.0020(9)
F11 0.0224(12) 0.0241(12) 0.0233(11) 0.0037(9) 0.0024(9) 0.0066(9)
F12 0.0267(13) 0.0516(16) 0.0218(12) 0.0029(11) -0.0023(10) 0.0166(11)
F13 0.0226(13) 0.077(2) 0.0270(13) -0.0012(13) -0.0096(11) -0.0041(13)
F14 0.0498(17) 0.0519(17) 0.0440(16) 0.0085(13) -0.0185(13) -0.0281(14)
F15 0.0449(15) 0.0255(13) 0.0395(14) 0.0120(11) -0.0139(12) -0.0141(11)
F21 0.0481(15) 0.0231(12) 0.0097(10) 0.0016(9) 0.0064(10) 0.0040(10)
F22 0.0578(17) 0.0231(12) 0.0242(12) -0.0041(10) 0.0145(11) 0.0108(11)
F23 0.0525(16) 0.0228(12) 0.0359(14) 0.0068(11) 0.0041(12) 0.0145(11)
F24 0.0493(16) 0.0339(14) 0.0231(12) 0.0133(10) -0.0002(11) 0.0130(12)
F25 0.0424(14) 0.0358(13) 0.0117(11) 0.0075(9) 0.0085(10) 0.0151(11)
F31 0.0202(11) 0.0353(13) 0.0131(10) 0.0057(9) -0.0034(9) -0.0055(9)
F32 0.0269(13) 0.0482(15) 0.0269(13) 0.0074(11) -0.0041(10) -0.0172(11)
F33 0.0240(13) 0.0445(15) 0.0429(15) 0.0253(12) 0.0038(11) -0.0102(11)
F34 0.0271(13) 0.0486(15) 0.0242(12) 0.0225(11) 0.0031(10) -0.0004(11)
F35 0.0235(12) 0.0330(12) 0.0110(10) 0.0059(9) 0.0000(9) -0.0003(9)
F41 0.0257(12) 0.0256(12) 0.0133(10) 0.0001(9) 0.0059(9) -0.0009(9)
F42 0.0376(14) 0.0211(12) 0.0252(12) -0.0033(9) 0.0050(10) -0.0016(10)
F43 0.0303(13) 0.0188(11) 0.0302(12) 0.0071(9) 0.0072(10) -0.0042(9)
F44 0.0328(13) 0.0256(12) 0.0194(11) 0.0073(9) 0.0128(10) 0.0010(10)
F45 0.0174(11) 0.0196(11) 0.0137(10) 0.0020(8) 0.0039(8) 0.0013(8)
F51 0.0310(13) 0.0270(12) 0.0254(12) 0.0140(10) 0.0018(10) -0.0007(10)
F52 0.0592(18) 0.0399(15) 0.0308(14) 0.0252(12) 0.0026(12) 0.0045(13)
F53 0.0542(17) 0.0653(19) 0.0235(13) 0.0191(13) -0.0093(12) 0.0240(14)
F54 0.0235(13) 0.077(2) 0.0279(14) 0.0074(13) -0.0095(11) 0.0052(13)
F55 0.0168(11) 0.0448(14) 0.0226(12) 0.0072(10) -0.0004(9) -0.0033(10)
F61 0.0146(11) 0.0276(12) 0.0249(12) 0.0031(9) 0.0026(9) 0.0050(9)
F62 0.0243(12) 0.0331(13) 0.0298(13) 0.0028(10) 0.0063(10) 0.0145(10)
F63 0.0425(15) 0.0254(13) 0.0348(14) -0.0092(11) -0.0029(11) 0.0150(11)
F64 0.0283(13) 0.0232(12) 0.0416(14) -0.0053(10) -0.0065(11) 0.0005(10)
F65 0.0157(11) 0.0215(11) 0.0306(12) 0.0018(9) -0.0007(9) 0.0013(9)
F71 0.0130(10) 0.0252(11) 0.0172(11) -0.0007(9) -0.0025(8) 0.0021(8)
F72 0.0251(12) 0.0210(11) 0.0173(11) -0.0018(9) -0.0023(9) -0.0052(9)
F73 0.0349(13) 0.0166(11) 0.0207(11) -0.0023(9) 0.0086(10) 0.0031(9)
F74 0.0194(11) 0.0265(12) 0.0264(12) 0.0002(9) 0.0083(9) 0.0072(9)
F75 0.0118(10) 0.0231(11) 0.0194(11) -0.0006(9) -0.0014(8) -0.0001(8)
F81 0.0150(10) 0.0262(11) 0.0132(10) 0.0036(9) -0.0044(8) -0.0032(9)
F82 0.0178(11) 0.0241(11) 0.0250(12) 0.0053(9) -0.0043(9) -0.0072(9)
F83 0.0226(12) 0.0230(11) 0.0257(12) 0.0101(9) 0.0020(9) -0.0059(9)
F84 0.0264(12) 0.0250(11) 0.0146(10) 0.0080(9) -0.0056(9) -0.0005(9)
F85 0.0191(11) 0.0193(11) 0.0147(10) 0.0029(8) -0.0072(8) -0.0027(8)
F91 0.0185(11) 0.0152(10) 0.0254(11) 0.0049(9) 0.0046(9) 0.0040(8)
F92 0.0196(12) 0.0304(13) 0.0345(13) 0.0099(10) 0.0062(10) 0.0141(10)
F93 0.0100(11) 0.0403(14) 0.0332(13) 0.0055(11) 0.0059(9) 0.0009(9)
F94 0.0196(11) 0.0276(12) 0.0277(12) 0.0070(10) 0.0022(9) -0.0083(9)
F95 0.0198(11) 0.0157(10) 0.0210(11) 0.0029(8) 0.0024(9) 0.0002(8)
O1 0.0180(13) 0.0168(12) 0.0096(12) 0.0008(10) 0.0044(10) 0.0015(10)
O2 0.0092(12) 0.0209(13) 0.0164(12) 0.0066(10) 0.0039(10) 0.0032(10)
O3 0.0131(12) 0.0193(13) 0.0120(12) 0.0037(10) -0.0025(10) 0.0008(10)
O4 0.103(3) 0.051(2) 0.0264(18) 0.0092(16) 0.012(2) 0.011(2)
O5 0.051(2) 0.045(2) 0.082(3) 0.006(2) -0.007(2) 0.0172(18)
O6 0.053(2) 0.0363(17) 0.0231(15) 0.0038(13) 0.0075(14) 0.0089(15)
O7 0.041(2) 0.062(2) 0.052(2) -0.0082(18) 0.0038(17) 0.0032(17)
C1 0.0180(19) 0.0181(18) 0.0108(17) 0.0016(14) -0.0021(14) -0.0009(15)
C1T 0.056(4) 0.037(3) 0.073(4) 0.000(3) 0.032(3) 0.001(3)
C2 0.0124(18) 0.0214(19) 0.0155(18) 0.0073(15) 0.0021(14) 0.0041(14)
C2T 0.069(4) 0.070(4) 0.032(3) 0.003(3) 0.005(3) -0.016(3)
C3 0.0145(18) 0.0130(17) 0.0107(17) 0.0000(13) 0.0014(14) 0.0020(14)
C3T 0.052(3) 0.048(3) 0.047(3) 0.011(2) 0.015(3) -0.003(2)
C4T 0.056(3) 0.040(3) 0.033(3) -0.004(2) 0.004(2) -0.006(2)
C5T 0.083(5) 0.059(4) 0.052(4) -0.005(3) -0.031(3) 0.019(3)
C6T 0.134(7) 0.067(4) 0.049(4) 0.001(3) -0.017(4) -0.041(4)
C7T 0.065(4) 0.065(4) 0.057(4) 0.020(3) -0.012(3) -0.010(3)
C8T 0.064(4) 0.050(3) 0.067(4) -0.001(3) 0.008(3) 0.000(3)
C9T 0.059(3) 0.027(2) 0.029(2) 0.0054(19) 0.002(2) 0.001(2)
C10 0.0193(19) 0.025(2) 0.0091(17) 0.0033(15) 0.0033(14) -0.0045(15)
C10T 0.031(2) 0.027(2) 0.026(2) 0.0038(17) 0.0014(18) 0.0005(18)
C11 0.0165(19) 0.029(2) 0.0137(18) 0.0026(15) 0.0024(15) -0.0012(16)
C11T 0.037(2) 0.025(2) 0.026(2) 0.0043(17) 0.0042(18) 0.0034(18)
C12 0.019(2) 0.046(3) 0.0114(18) 0.0068(17) 0.0045(15) 0.0110(18)
C12T 0.037(3) 0.027(2) 0.027(2) 0.0004(18) 0.0012(19) 0.0083(19)
C13 0.019(2) 0.058(3) 0.016(2) -0.0011(19) -0.0026(16) -0.009(2)
C13T 0.051(4) 0.103(5) 0.047(3) -0.024(3) 0.004(3) -0.002(3)
C14 0.039(3) 0.038(2) 0.015(2) 0.0019(18) -0.0014(18) -0.010(2)
C14T 0.049(3) 0.044(3) 0.043(3) 0.005(2) 0.010(2) 0.006(2)
C15 0.024(2) 0.033(2) 0.0171(19) 0.0078(17) -0.0028(16) -0.0072(17)
C15T 0.069(4) 0.072(4) 0.047(3) 0.008(3) 0.004(3) 0.033(3)
C16T 0.067(4) 0.037(3) 0.038(3) 0.011(2) 0.013(3) 0.019(2)
C20 0.0186(19) 0.0167(18) 0.0130(17) 0.0010(14) -0.0009(14) -0.0016(14)
C21 0.030(2) 0.0167(19) 0.0130(18) 0.0008(15) 0.0003(16) -0.0044(16)
C22 0.032(2) 0.022(2) 0.0178(19) -0.0032(16) 0.0083(17) 0.0010(17)
C23 0.030(2) 0.0153(19) 0.028(2) 0.0050(16) 0.0010(17) 0.0045(16)
C24 0.030(2) 0.026(2) 0.0151(19) 0.0096(16) -0.0028(16) 0.0008(17)
C25 0.024(2) 0.0204(19) 0.0164(19) 0.0001(15) 0.0009(16) -0.0014(16)
C30 0.0181(18) 0.0150(17) 0.0106(17) 0.0000(14) 0.0016(14) 0.0028(14)
C31 0.021(2) 0.024(2) 0.0123(18) 0.0039(15) 0.0052(15) 0.0064(16)
C32 0.017(2) 0.027(2) 0.026(2) 0.0006(17) 0.0024(16) -0.0021(16)
C33 0.018(2) 0.027(2) 0.026(2) 0.0108(17) 0.0071(16) -0.0004(16)
C34 0.020(2) 0.030(2) 0.0161(19) 0.0122(16) 0.0074(15) 0.0058(16)
C35 0.0181(19) 0.0211(19) 0.0155(18) 0.0044(15) 0.0017(15) 0.0045(15)
C40 0.0084(17) 0.0189(18) 0.0163(18) 0.0038(14) -0.0024(14) -0.0001(14)
C41 0.0120(18) 0.024(2) 0.0148(18) 0.0001(15) 0.0036(14) -0.0003(15)
C42 0.0175(19) 0.0180(19) 0.0202(19) -0.0025(15) -0.0011(15) 0.0011(15)
C43 0.0167(19) 0.0201(19) 0.025(2) 0.0073(16) 0.0020(16) -0.0017(15)
C44 0.0137(18) 0.025(2) 0.0152(18) 0.0075(15) 0.0035(14) 0.0055(15)
C45 0.0098(17) 0.0189(18) 0.0137(17) -0.0007(14) -0.0014(14) 0.0036(14)
C50 0.0163(19) 0.0219(19) 0.0156(18) 0.0060(15) 0.0022(15) 0.0085(15)
C51 0.023(2) 0.024(2) 0.023(2) 0.0058(16) 0.0029(16) 0.0082(16)
C52 0.043(3) 0.033(2) 0.020(2) 0.0177(18) 0.0060(19) 0.017(2)
C53 0.037(3) 0.043(3) 0.019(2) 0.0108(19) -0.0032(19) 0.021(2)
C54 0.015(2) 0.046(3) 0.020(2) 0.0051(18) -0.0026(16) 0.0141(18)
C55 0.0162(19) 0.030(2) 0.0163(19) 0.0031(16) 0.0031(15) 0.0059(16)
C60 0.0182(19) 0.0198(18) 0.0130(17) 0.0102(14) 0.0030(14) 0.0041(15)
C61 0.0159(18) 0.0214(19) 0.0149(18) 0.0071(15) -0.0008(14) 0.0009(15)
C62 0.020(2) 0.026(2) 0.0191(19) 0.0066(16) 0.0064(16) 0.0127(16)
C63 0.032(2) 0.019(2) 0.0174(19) 0.0016(15) 0.0006(16) 0.0103(17)
C64 0.027(2) 0.0196(19) 0.021(2) 0.0060(16) -0.0054(16) 0.0030(16)
C65 0.0169(19) 0.0181(18) 0.0191(19) 0.0090(15) 0.0040(15) 0.0049(15)
C70 0.0155(18) 0.0140(17) 0.0109(17) 0.0028(14) 0.0017(14) 0.0009(14)
C71 0.0132(18) 0.0187(18) 0.0151(18) 0.0056(14) 0.0002(14) 0.0011(14)
C72 0.0201(19) 0.0141(17) 0.0133(17) 0.0028(14) -0.0025(15) -0.0053(15)
C73 0.027(2) 0.0105(17) 0.0115(17) 0.0021(14) 0.0064(15) 0.0010(15)
C74 0.0164(19) 0.0198(19) 0.0183(19) 0.0054(15) 0.0070(15) 0.0050(15)
C75 0.0139(18) 0.0167(18) 0.0128(17) 0.0059(14) -0.0012(14) -0.0019(14)
C80 0.0107(17) 0.0143(17) 0.0080(16) -0.0011(13) 0.0024(13) 0.0026(13)
C81 0.0137(17) 0.0200(18) 0.0074(16) 0.0018(14) 0.0013(13) 0.0055(14)
C82 0.0098(17) 0.0168(18) 0.0199(19) -0.0023(15) 0.0029(14) -0.0017(14)
C83 0.0142(18) 0.0174(18) 0.0178(18) 0.0053(15) 0.0047(14) 0.0014(14)
C84 0.0168(18) 0.0207(19) 0.0095(17) 0.0029(14) 0.0012(14) 0.0053(15)
C85 0.0090(17) 0.0164(18) 0.0156(18) -0.0012(14) 0.0006(14) 0.0025(14)
C90 0.0091(17) 0.0199(18) 0.0075(16) -0.0004(13) -0.0008(13) 0.0024(14)
C91 0.0163(18) 0.0170(18) 0.0115(17) 0.0026(14) -0.0002(14) 0.0014(14)
C92 0.0165(19) 0.024(2) 0.0156(18) 0.0037(15) 0.0005(15) 0.0060(15)
C93 0.0092(17) 0.035(2) 0.0156(18) 0.0032(16) 0.0006(14) -0.0002(16)
C94 0.0168(19) 0.0220(19) 0.0156(18) 0.0030(15) -0.0012(15) -0.0041(15)
C95 0.0140(18) 0.0164(18) 0.0122(17) 0.0011(14) 0.0012(14) 0.0024(14)
Cs2 0.02705(16) 0.0812(3) 0.04259(18) 0.02048(17) 0.00264(13) 0.00506(15)
Al1A 0.0167(5) 0.0127(5) 0.0117(5) 0.0022(4) -0.0001(4) -0.0007(4)
F1A 0.0286(13) 0.0248(12) 0.0304(13) 0.0082(10) 0.0008(10) 0.0042(10)
F11A 0.0353(14) 0.0459(15) 0.0130(11) 0.0053(10) -0.0008(10) -0.0139(11)
F12A 0.0342(14) 0.0507(16) 0.0280(13) 0.0007(12) -0.0065(11) -0.0179(12)
F13A 0.0329(14) 0.0487(16) 0.0452(16) 0.0060(13) 0.0043(12) -0.0216(12)
F14A 0.0419(15) 0.0528(17) 0.0320(14) 0.0149(12) 0.0126(12) -0.0152(13)
F15A 0.0414(14) 0.0423(14) 0.0122(11) 0.0066(10) 0.0006(10) -0.0120(11)
F21A 0.0241(13) 0.0344(14) 0.0413(15) -0.0061(11) -0.0002(11) -0.0019(10)
F22A 0.0361(15) 0.0392(15) 0.0521(17) -0.0091(13) 0.0038(13) 0.0137(12)
F23A 0.0559(17) 0.0201(12) 0.0343(14) -0.0068(10) 0.0012(12) 0.0010(11)
F24A 0.0381(14) 0.0247(12) 0.0229(12) 0.0035(10) -0.0047(10) -0.0147(10)
F25A 0.0249(12) 0.0252(12) 0.0213(11) 0.0038(9) 0.0008(9) -0.0051(9)
F31A 0.0446(14) 0.0210(11) 0.0122(11) -0.0002(9) -0.0069(10) 0.0003(10)
F32A 0.0698(19) 0.0287(13) 0.0274(13) -0.0021(11) -0.0090(13) 0.0183(13)
F33A 0.0614(18) 0.0269(13) 0.0422(15) 0.0049(11) -0.0197(13) 0.0131(12)
F34A 0.0686(19) 0.0325(14) 0.0227(13) 0.0015(11) -0.0226(12) 0.0043(13)
F35A 0.0467(15) 0.0239(12) 0.0108(10) -0.0003(9) -0.0033(10) -0.0027(10)
F41A 0.0284(12) 0.0132(10) 0.0191(11) -0.0008(8) 0.0052(9) -0.0006(9)
F42A 0.0254(12) 0.0261(12) 0.0185(11) -0.0027(9) 0.0060(9) 0.0070(9)
F43A 0.0192(11) 0.0401(14) 0.0194(11) 0.0092(10) 0.0051(9) 0.0004(10)
F44A 0.0279(12) 0.0243(12) 0.0283(12) 0.0111(10) 0.0051(10) -0.0051(10)
F45A 0.0278(12) 0.0129(10) 0.0199(11) 0.0017(8) 0.0043(9) -0.0002(9)
F51A 0.0261(12) 0.0184(11) 0.0172(11) -0.0042(9) -0.0020(9) 0.0026(9)
F52A 0.0286(12) 0.0203(11) 0.0269(12) 0.0010(9) 0.0015(10) 0.0087(9)
F53A 0.0234(12) 0.0285(12) 0.0304(13) 0.0061(10) -0.0061(10) 0.0067(10)
F54A 0.0278(12) 0.0318(13) 0.0142(11) -0.0040(9) -0.0063(9) -0.0009(10)
F55A 0.0211(11) 0.0204(11) 0.0176(11) -0.0059(9) 0.0001(9) 0.0003(9)
F61A 0.0185(11) 0.0251(12) 0.0234(11) 0.0081(9) -0.0019(9) -0.0037(9)
F62A 0.0339(14) 0.0249(12) 0.0418(14) 0.0142(11) -0.0086(11) -0.0160(10)
F63A 0.0484(15) 0.0150(11) 0.0383(14) 0.0106(10) -0.0030(12) -0.0025(10)
F64A 0.0329(13) 0.0245(12) 0.0294(13) 0.0067(10) 0.0001(10) 0.0115(10)
F65A 0.0187(11) 0.0237(11) 0.0226(11) 0.0057(9) 0.0013(9) 0.0009(9)
F71A 0.0219(11) 0.0218(11) 0.0129(10) 0.0072(8) 0.0017(8) 0.0008(9)
F72A 0.0300(13) 0.0367(13) 0.0200(12) 0.0147(10) -0.0028(10) 0.0033(10)
F73A 0.0210(12) 0.0358(13) 0.0362(14) 0.0113(11) 0.0006(10) 0.0089(10)
F74A 0.0289(13) 0.0445(15) 0.0276(13) 0.0106(11) 0.0123(10) 0.0072(11)
F75A 0.0283(12) 0.0291(12) 0.0158(11) 0.0092(9) 0.0044(9) 0.0023(10)
F81A 0.0233(12) 0.0306(13) 0.0223(12) 0.0033(10) -0.0052(9) 0.0000(10)
F82A 0.0366(15) 0.0559(17) 0.0238(13) 0.0044(12) -0.0151(11) -0.0060(12)
F83A 0.0682(19) 0.0417(15) 0.0177(12) -0.0038(11) -0.0128(12) -0.0229(14)
F84A 0.080(2) 0.0202(13) 0.0259(13) -0.0060(10) -0.0003(13) -0.0047(13)
F85A 0.0445(15) 0.0166(11) 0.0242(12) 0.0011(9) -0.0034(10) 0.0025(10)
F91A 0.0307(12) 0.0160(11) 0.0219(11) 0.0056(9) 0.0019(9) -0.0021(9)
F92A 0.0389(14) 0.0289(13) 0.0290(13) 0.0098(10) 0.0035(11) -0.0176(11)
F93A 0.0369(15) 0.0454(15) 0.0352(14) -0.0019(12) 0.0195(12) -0.0162(12)
F94A 0.0321(14) 0.0339(14) 0.0409(15) -0.0041(11) 0.0174(11) 0.0002(11)
F95A 0.0231(12) 0.0188(11) 0.0279(12) 0.0042(9) 0.0062(9) -0.0004(9)
O1A 0.0239(14) 0.0193(13) 0.0096(12) 0.0044(10) 0.0006(10) -0.0039(11)
O2A 0.0200(13) 0.0164(12) 0.0123(12) -0.0001(10) 0.0002(10) -0.0019(10)
O3A 0.0187(13) 0.0130(12) 0.0152(12) 0.0050(10) 0.0000(10) -0.0044(10)
O4A 0.079(3) 0.053(2) 0.060(3) 0.016(2) 0.028(2) 0.003(2)
O5A 0.043(2) 0.060(2) 0.0293(17) 0.0109(16) 0.0019(15) -0.0065(16)
O6A 0.056(2) 0.067(3) 0.074(3) 0.005(2) 0.010(2) -0.022(2)
O7A 0.070(3) 0.083(3) 0.040(2) 0.009(2) 0.0040(19) -0.007(2)
C1A 0.026(2) 0.0194(19) 0.0092(17) 0.0025(14) 0.0034(15) -0.0037(15)
C2A 0.0211(19) 0.0121(17) 0.0116(17) 0.0012(14) 0.0028(14) 0.0001(14)
C3A 0.0193(19) 0.0158(18) 0.0119(17) 0.0040(14) 0.0006(14) -0.0016(14)
C10A 0.027(2) 0.0161(18) 0.0166(19) 0.0000(15) 0.0018(16) -0.0050(16)
C11A 0.026(2) 0.028(2) 0.0167(19) 0.0035(16) 0.0057(16) -0.0024(17)
C12A 0.029(2) 0.028(2) 0.023(2) -0.0032(17) -0.0024(17) -0.0069(18)
C13A 0.024(2) 0.032(2) 0.037(2) 0.0029(19) 0.0078(19) -0.0117(18)
C14A 0.032(2) 0.025(2) 0.024(2) 0.0032(17) 0.0073(18) -0.0072(18)
C15A 0.031(2) 0.028(2) 0.0149(19) -0.0002(16) 0.0007(16) -0.0067(18)
C17T 0.043(3) 0.089(5) 0.046(3) 0.016(3) -0.003(3) -0.022(3)
C18T 0.106(6) 0.087(5) 0.061(4) 0.004(4) 0.011(4) -0.051(4)
C19T 0.053(3) 0.058(4) 0.070(4) 0.022(3) 0.011(3) -0.003(3)
C20A 0.026(2) 0.0201(19) 0.0114(17) 0.0056(15) -0.0006(15) -0.0066(16)
C20T 0.171(8) 0.059(4) 0.054(4) 0.008(3) 0.044(5) 0.000(5)
C21A 0.025(2) 0.027(2) 0.020(2) 0.0045(16) 0.0022(16) -0.0049(17)
C21T 0.036(3) 0.069(4) 0.038(3) -0.005(3) 0.004(2) 0.001(3)
C22A 0.034(2) 0.029(2) 0.022(2) -0.0003(17) 0.0027(18) 0.0073(19)
C22T 0.029(2) 0.039(3) 0.038(3) 0.005(2) 0.003(2) 0.003(2)
C23A 0.046(3) 0.019(2) 0.0134(19) -0.0004(15) -0.0015(18) -0.0047(18)
C23T 0.032(2) 0.040(3) 0.033(2) 0.012(2) 0.0036(19) 0.003(2)
C24A 0.037(2) 0.022(2) 0.0106(18) 0.0061(15) -0.0030(16) -0.0061(17)
C24T 0.028(2) 0.041(3) 0.040(3) 0.003(2) 0.004(2) -0.008(2)
C25A 0.024(2) 0.0203(19) 0.0116(17) 0.0070(15) -0.0017(15) -0.0050(16)
C25T 0.072(5) 0.087(5) 0.083(5) 0.034(4) 0.022(4) -0.010(4)
C26T 0.073(5) 0.079(5) 0.082(5) 0.010(4) 0.003(4) -0.004(4)
C27T 0.086(5) 0.118(6) 0.052(4) -0.011(4) 0.017(4) 0.020(5)
C28T 0.080(5) 0.089(5) 0.051(4) -0.024(4) 0.018(3) -0.030(4)
C29T 0.048(3) 0.054(4) 0.079(4) 0.028(3) 0.009(3) 0.002(3)
C30A 0.029(2) 0.0207(19) 0.0130(18) 0.0055(15) 0.0004(16) -0.0063(16)
C30T 0.060(4) 0.079(4) 0.044(3) 0.010(3) 0.016(3) 0.010(3)
C31A 0.036(2) 0.020(2) 0.0149(19) 0.0058(15) -0.0058(17) -0.0039(17)
C31T 0.082(5) 0.089(5) 0.068(4) 0.017(4) -0.001(4) 0.015(4)
C32A 0.050(3) 0.019(2) 0.020(2) 0.0009(16) -0.0001(19) 0.0033(19)
C32T 0.071(4) 0.070(4) 0.050(3) 0.020(3) 0.022(3) 0.025(3)
C33A 0.040(3) 0.022(2) 0.027(2) 0.0057(18) -0.0115(19) 0.0009(18)
C34A 0.049(3) 0.022(2) 0.016(2) 0.0061(16) -0.0123(18) -0.0054(19)
C35A 0.040(2) 0.0188(19) 0.0112(18) 0.0007(15) -0.0008(16) -0.0069(17)
C40A 0.0142(18) 0.0173(18) 0.0104(17) 0.0024(14) -0.0014(14) -0.0013(14)
C41A 0.022(2) 0.0146(18) 0.0151(18) 0.0010(14) -0.0027(15) -0.0007(15)
C42A 0.0178(19) 0.0221(19) 0.0126(18) -0.0034(15) -0.0013(14) 0.0047(15)
C43A 0.0131(18) 0.031(2) 0.0112(17) 0.0053(15) 0.0019(14) -0.0001(15)
C44A 0.0182(19) 0.0193(19) 0.0190(19) 0.0092(15) -0.0032(15) -0.0015(15)
C45A 0.0185(19) 0.0144(18) 0.0132(17) 0.0002(14) -0.0030(14) 0.0027(14)
C50A 0.0197(19) 0.0128(17) 0.0118(17) 0.0039(14) 0.0026(14) -0.0038(14)
C51A 0.0199(19) 0.0152(18) 0.0113(17) 0.0018(14) -0.0007(14) -0.0042(14)
C52A 0.023(2) 0.0150(18) 0.0205(19) 0.0027(15) 0.0057(16) 0.0031(15)
C53A 0.024(2) 0.0206(19) 0.0179(19) 0.0084(15) -0.0007(16) 0.0010(16)
C54A 0.025(2) 0.0190(19) 0.0101(17) 0.0012(14) 0.0015(15) -0.0034(15)
C55A 0.0190(19) 0.0152(18) 0.0133(17) 0.0009(14) 0.0050(14) 0.0004(14)
C60A 0.0205(19) 0.0148(18) 0.0091(16) 0.0013(14) 0.0020(14) 0.0003(14)
C61A 0.022(2) 0.0180(19) 0.0147(18) -0.0004(15) -0.0002(15) 0.0003(15)
C62A 0.032(2) 0.020(2) 0.0169(19) 0.0021(15) 0.0009(16) -0.0073(17)
C63A 0.042(2) 0.0095(17) 0.0194(19) 0.0040(15) 0.0010(17) -0.0006(16)
C64A 0.027(2) 0.0196(19) 0.0187(19) 0.0023(15) -0.0006(16) 0.0050(16)
C65A 0.022(2) 0.0156(18) 0.0122(17) -0.0021(14) 0.0016(15) -0.0019(15)
C70A 0.0193(19) 0.0137(18) 0.0184(19) 0.0047(14) 0.0009(15) -0.0029(14)
C71A 0.0201(19) 0.0130(17) 0.0161(18) 0.0020(14) 0.0010(15) -0.0048(14)
C72A 0.025(2) 0.0187(19) 0.0180(19) 0.0077(15) -0.0024(16) -0.0020(15)
C73A 0.018(2) 0.0191(19) 0.029(2) 0.0050(16) -0.0020(16) 0.0022(15)
C74A 0.024(2) 0.0196(19) 0.022(2) 0.0052(16) 0.0062(16) -0.0023(16)
C75A 0.024(2) 0.0187(19) 0.0117(18) 0.0040(14) 0.0011(15) -0.0008(15)
C80A 0.022(2) 0.0142(18) 0.0160(18) 0.0062(14) 0.0023(15) -0.0061(15)
C81A 0.026(2) 0.022(2) 0.0171(19) 0.0052(16) 0.0021(16) -0.0056(16)
C82A 0.029(2) 0.041(3) 0.019(2) 0.0119(18) -0.0034(17) -0.0148(19)
C83A 0.049(3) 0.029(2) 0.0101(19) 0.0001(16) -0.0036(18) -0.018(2)
C84A 0.050(3) 0.019(2) 0.017(2) 0.0006(16) 0.0052(19) -0.0085(19)
C85A 0.033(2) 0.020(2) 0.0160(19) 0.0063(16) 0.0003(16) -0.0046(17)
C90A 0.0177(19) 0.0219(19) 0.0129(18) 0.0021(15) -0.0016(14) -0.0047(15)
C91A 0.021(2) 0.022(2) 0.0159(18) 0.0022(15) -0.0039(15) -0.0050(16)
C92A 0.026(2) 0.027(2) 0.020(2) 0.0076(17) -0.0045(16) -0.0116(17)
C93A 0.020(2) 0.040(2) 0.019(2) -0.0008(18) 0.0042(16) -0.0116(18)
C94A 0.023(2) 0.029(2) 0.0167(19) -0.0042(16) 0.0050(16) -0.0017(17)
C95A 0.022(2) 0.0186(19) 0.0168(19) 0.0020(15) -0.0036(15) -0.0064(15)

loop_
_atom_type_symbol
_atom_type_description
_atom_type_scat_dispersion_real
_atom_type_scat_dispersion_imag
_atom_type_scat_source
C C 0.0033 0.0016 'International Tables Vol C Tables 4.2.6.8 and 6.1.1.4'
H H 0.0000 0.0000 'International Tables Vol C Tables 4.2.6.8 and 6.1.1.4'
Al Al 0.0645 0.0514 'International Tables Vol C Tables 4.2.6.8 and 6.1.1.4'
Cs Cs -0.3680 2.1192 'International Tables Vol C Tables 4.2.6.8 and 6.1.1.4'
F F 0.0171 0.0103 'International Tables Vol C Tables 4.2.6.8 and 6.1.1.4'
O O 0.0106 0.0060 'International Tables Vol C Tables 4.2.6.8 and 6.1.1.4'

loop_
_geom_angle_atom_site_label_1
_geom_angle_atom_site_label_2
_geom_angle_atom_site_label_3
_geom_angle
_geom_angle_site_symmetry_1
_geom_angle_site_symmetry_3
F1 Cs1 F23 147.31(6) . 1_565
F1 Cs1 F65 51.73(5) . .
F1 Cs1 F95 55.12(5) . .
F1 Cs1 O4 78.95(8) . .
F1 Cs1 O5 120.49(8) . .
F1 Cs1 O6 117.67(7) . .
F1 Cs1 O7 113.73(8) . .
F23 Cs1 F65 151.66(5) 1_565 .
F95 Cs1 F23 143.99(5) . 1_565
F95 Cs1 F65 58.24(5) . .
O4 Cs1 F23 69.48(8) . 1_565
O4 Cs1 F65 113.85(9) . .
O4 Cs1 F95 127.32(7) . .
O5 Cs1 F23 54.35(8) . 1_565
O5 Cs1 F65 147.72(8) . .
O5 Cs1 F95 90.96(8) . .
O5 Cs1 O4 91.78(12) . .
O5 Cs1 O6 90.57(10) . .
O5 Cs1 O7 123.02(10) . .
O6 Cs1 F23 95.02(7) . 1_565
O6 Cs1 F65 72.80(7) . .
O6 Cs1 F95 73.83(6) . .
O6 Cs1 O4 158.66(9) . .
O6 Cs1 O7 78.83(9) . .
O7 Cs1 F23 70.87(8) . 1_565
O7 Cs1 F65 81.55(8) . .
O7 Cs1 F95 136.32(8) . .
O7 Cs1 O4 82.13(10) . .
F1 Al1 O1 108.34(12) . .
F1 Al1 O2 107.64(12) . .
F1 Al1 O3 110.06(12) . .
O2 Al1 O1 109.78(13) . .
O3 Al1 O1 111.64(12) . .
O3 Al1 O2 109.31(12) . .
Al1 F1 Cs1 151.50(11) . .
C23 F23 Cs1 120.2(2) . 1_545
C65 F65 Cs1 137.93(18) . .
C95 F95 Cs1 131.37(18) . .
C1 O1 Al1 146.5(2) . .
C2 O2 Al1 159.9(2) . .
C3 O3 Al1 158.3(2) . .
C1T O4 Cs1 122.2(3) . .
C4T O4 Cs1 122.6(3) . .
C4T O4 C1T 105.8(4) . .
C5T O5 Cs1 117.9(3) . .
C8T O5 Cs1 134.7(3) . .
C8T O5 C5T 107.2(5) . .
C9T O6 Cs1 144.1(2) . .
C9T O6 C12T 108.7(3) . .
C12T O6 Cs1 106.9(2) . .
C13T O7 Cs1 118.3(4) . .
C16T O7 Cs1 125.1(3) . .
C16T O7 C13T 108.0(4) . .
O1 C1 C10 106.3(3) . .
O1 C1 C20 110.3(3) . .
O1 C1 C30 111.2(3) . .
C10 C1 C20 111.7(3) . .
C10 C1 C30 112.6(3) . .
C20 C1 C30 104.8(3) . .
O4 C1T H1TA 110.2 . .
O4 C1T H1TB 110.2 . .
O4 C1T C2T 107.7(4) . .
H1TA C1T H1TB 108.5 . .
C2T C1T H1TA 110.2 . .
C2T C1T H1TB 110.2 . .
O2 C2 C40 107.4(3) . .
O2 C2 C50 107.0(3) . .
O2 C2 C60 113.3(3) . .
C40 C2 C50 112.5(3) . .
C60 C2 C40 112.5(3) . .
C60 C2 C50 104.2(3) . .
C1T C2T H2TA 110.9 . .
C1T C2T H2TB 110.9 . .
C1T C2T C3T 104.2(5) . .
H2TA C2T H2TB 108.9 . .
C3T C2T H2TA 110.9 . .
C3T C2T H2TB 110.9 . .
O3 C3 C70 108.1(3) . .
O3 C3 C80 111.9(3) . .
O3 C3 C90 108.3(3) . .
C80 C3 C70 103.9(3) . .
C90 C3 C70 111.3(3) . .
C90 C3 C80 113.2(3) . .
C2T C3T H3TA 110.9 . .
C2T C3T H3TB 110.9 . .
H3TA C3T H3TB 109.0 . .
C4T C3T C2T 104.1(4) . .
C4T C3T H3TA 110.9 . .
C4T C3T H3TB 110.9 . .
O4 C4T C3T 104.0(4) . .
O4 C4T H4TA 111.0 . .
O4 C4T H4TB 111.0 . .
C3T C4T H4TA 111.0 . .
C3T C4T H4TB 111.0 . .
H4TA C4T H4TB 109.0 . .
O5 C5T H5TA 110.8 . .
O5 C5T H5TB 110.8 . .
O5 C5T C6T 104.7(5) . .
H5TA C5T H5TB 108.9 . .
C6T C5T H5TA 110.8 . .
C6T C5T H5TB 110.8 . .
C5T C6T H6TA 110.9 . .
C5T C6T H6TB 110.9 . .
C5T C6T C7T 104.3(5) . .
H6TA C6T H6TB 108.9 . .
C7T C6T H6TA 110.9 . .
C7T C6T H6TB 110.9 . .
C6T C7T H7TA 111.0 . .
C6T C7T H7TB 111.0 . .
H7TA C7T H7TB 109.0 . .
C8T C7T C6T 103.7(5) . .
C8T C7T H7TA 111.0 . .
C8T C7T H7TB 111.0 . .
O5 C8T C7T 109.7(5) . .
O5 C8T H8TA 109.7 . .
O5 C8T H8TB 109.7 . .
C7T C8T H8TA 109.7 . .
C7T C8T H8TB 109.7 . .
H8TA C8T H8TB 108.2 . .
O6 C9T H9TA 110.5 . .
O6 C9T H9TB 110.5 . .
O6 C9T C10T 106.4(3) . .
H9TA C9T H9TB 108.6 . .
C10T C9T H9TA 110.5 . .
C10T C9T H9TB 110.5 . .
C11 C10 C1 118.5(3) . .
C15 C10 C1 126.1(3) . .
C15 C10 C11 114.7(3) . .
C9T C10T H10A 111.5 . .
C9T C10T H10B 111.5 . .
C9T C10T C11T 101.3(3) . .
H10A C10T H10B 109.3 . .
C11T C10T H10A 111.5 . .
C11T C10T H10B 111.5 . .
F11 C11 C10 119.9(3) . .
F11 C11 C12 117.1(3) . .
C12 C11 C10 123.0(4) . .
C10T C11T H11A 111.1 . .
C10T C11T H11B 111.1 . .
C10T C11T C12T 103.3(3) . .
H11A C11T H11B 109.1 . .
C12T C11T H11A 111.1 . .
C12T C11T H11B 111.1 . .
F12 C12 C11 119.8(4) . .
F12 C12 C13 120.2(4) . .
C13 C12 C11 120.0(4) . .
O6 C12T C11T 106.1(3) . .
O6 C12T H12A 110.5 . .
O6 C12T H12B 110.5 . .
C11T C12T H12A 110.5 . .
C11T C12T H12B 110.5 . .
H12A C12T H12B 108.7 . .
F13 C13 C12 119.6(4) . .
F13 C13 C14 120.7(4) . .
C14 C13 C12 119.7(4) . .
O7 C13T H13A 110.6 . .
O7 C13T H13B 110.6 . .
O7 C13T C14T 105.9(4) . .
H13A C13T H13B 108.7 . .
C14T C13T H13A 110.6 . .
C14T C13T H13B 110.6 . .
F14 C14 C13 121.0(4) . .
F14 C14 C15 119.3(4) . .
C13 C14 C15 119.7(4) . .
C13T C14T H14A 111.5 . .
C13T C14T H14B 111.5 . .
C13T C14T C15T 101.4(5) . .
H14A C14T H14B 109.3 . .
C15T C14T H14A 111.5 . .
C15T C14T H14B 111.5 . .
F15 C15 C10 122.2(3) . .
F15 C15 C14 115.0(4) . .
C14 C15 C10 122.8(4) . .
C14T C15T H15A 111.0 . .
C14T C15T H15B 111.0 . .
C14T C15T C16T 103.6(4) . .
H15A C15T H15B 109.0 . .
C16T C15T H15A 111.0 . .
C16T C15T H15B 111.0 . .
O7 C16T C15T 107.8(4) . .
O7 C16T H16A 110.1 . .
O7 C16T H16B 110.1 . .
C15T C16T H16A 110.1 . .
C15T C16T H16B 110.1 . .
H16A C16T H16B 108.5 . .
C21 C20 C1 119.9(3) . .
C25 C20 C1 125.6(3) . .
C25 C20 C21 114.4(3) . .
F21 C21 C20 119.3(3) . .
F21 C21 C22 116.8(3) . .
C22 C21 C20 123.9(3) . .
F22 C22 C21 120.6(3) . .
F22 C22 C23 120.1(3) . .
C23 C22 C21 119.4(3) . .
F23 C23 C22 120.9(3) . .
F23 C23 C24 119.7(3) . .
C22 C23 C24 119.4(3) . .
F24 C24 C23 119.5(3) . .
F24 C24 C25 120.4(3) . .
C23 C24 C25 120.1(3) . .
F25 C25 C20 122.1(3) . .
F25 C25 C24 115.0(3) . .
C24 C25 C20 122.8(3) . .
C31 C30 C1 117.5(3) . .
C31 C30 C35 114.8(3) . .
C35 C30 C1 127.7(3) . .
F31 C31 C30 120.0(3) . .
F31 C31 C32 116.5(3) . .
C32 C31 C30 123.5(3) . .
F32 C32 C31 120.4(3) . .
F32 C32 C33 120.2(3) . .
C31 C32 C33 119.4(4) . .
F33 C33 C32 120.4(4) . .
F33 C33 C34 120.6(3) . .
C34 C33 C32 119.1(3) . .
F34 C34 C33 119.8(3) . .
F34 C34 C35 119.9(3) . .
C33 C34 C35 120.3(3) . .
F35 C35 C30 121.5(3) . .
F35 C35 C34 115.8(3) . .
C34 C35 C30 122.7(3) . .
C41 C40 C2 117.9(3) . .
C45 C40 C2 127.7(3) . .
C45 C40 C41 114.2(3) . .
F41 C41 C40 119.3(3) . .
F41 C41 C42 116.7(3) . .
C42 C41 C40 124.0(3) . .
F42 C42 C41 120.1(3) . .
F42 C42 C43 120.0(3) . .
C41 C42 C43 119.8(3) . .
F43 C43 C42 120.5(3) . .
F43 C43 C44 120.8(3) . .
C42 C43 C44 118.7(3) . .
F44 C44 C43 119.8(3) . .
F44 C44 C45 119.8(3) . .
C43 C44 C45 120.4(3) . .
F45 C45 C40 122.4(3) . .
F45 C45 C44 114.8(3) . .
C44 C45 C40 122.8(3) . .
C51 C50 C2 117.3(3) . .
C55 C50 C2 127.4(3) . .
C55 C50 C51 115.3(3) . .
F51 C51 C50 120.9(3) . .
F51 C51 C52 116.9(4) . .
C52 C51 C50 122.2(4) . .
F52 C52 C51 119.1(4) . .
F52 C52 C53 120.5(3) . .
C53 C52 C51 120.4(4) . .
F53 C53 C52 120.1(4) . .
F53 C53 C54 120.5(4) . .
C52 C53 C54 119.4(4) . .
F54 C54 C53 120.6(3) . .
F54 C54 C55 119.7(4) . .
C53 C54 C55 119.6(4) . .
F55 C55 C50 122.1(3) . .
F55 C55 C54 114.9(3) . .
C50 C55 C54 123.0(4) . .
C61 C60 C2 119.3(3) . .
C65 C60 C2 125.6(3) . .
C65 C60 C61 115.0(3) . .
F61 C61 C60 118.6(3) . .
F61 C61 C62 117.8(3) . .
C62 C61 C60 123.5(3) . .
F62 C62 C61 119.8(3) . .
F62 C62 C63 120.1(3) . .
C61 C62 C63 120.1(3) . .
F63 C63 C62 120.9(3) . .
F63 C63 C64 120.3(4) . .
C62 C63 C64 118.8(3) . .
F64 C64 C63 120.0(3) . .
F64 C64 C65 119.6(3) . .
C63 C64 C65 120.4(4) . .
F65 C65 C60 123.0(3) . .
F65 C65 C64 114.8(3) . .
C60 C65 C64 122.2(3) . .
C71 C70 C3 127.4(3) . .
C71 C70 C75 115.5(3) . .
C75 C70 C3 117.1(3) . .
F71 C71 C70 122.7(3) . .
F71 C71 C72 115.2(3) . .
C70 C71 C72 122.1(3) . .
F72 C72 C71 119.9(3) . .
F72 C72 C73 119.7(3) . .
C73 C72 C71 120.4(3) . .
F73 C73 C72 120.4(3) . .
F73 C73 C74 120.3(3) . .
C72 C73 C74 119.3(3) . .
F74 C74 C73 120.5(3) . .
F74 C74 C75 119.7(3) . .
C73 C74 C75 119.7(3) . .
F75 C75 C70 120.4(3) . .
F75 C75 C74 116.7(3) . .
C74 C75 C70 122.9(3) . .
C81 C80 C3 124.4(3) . .
C81 C80 C85 114.8(3) . .
C85 C80 C3 120.8(3) . .
F81 C81 C80 123.0(3) . .
F81 C81 C82 114.7(3) . .
C82 C81 C80 122.3(3) . .
F82 C82 C81 120.0(3) . .
F82 C82 C83 119.7(3) . .
C83 C82 C81 120.3(3) . .
F83 C83 C82 120.5(3) . .
F83 C83 C84 120.3(3) . .
C84 C83 C82 119.2(3) . .
F84 C84 C83 119.9(3) . .
F84 C84 C85 120.7(3) . .
C83 C84 C85 119.4(3) . .
F85 C85 C80 118.9(3) . .
F85 C85 C84 117.0(3) . .
C84 C85 C80 124.1(3) . .
C91 C90 C3 126.8(3) . .
C91 C90 C95 115.6(3) . .
C95 C90 C3 117.5(3) . .
F91 C91 C90 122.6(3) . .
F91 C91 C92 115.4(3) . .
C92 C91 C90 122.0(3) . .
F92 C92 C91 120.0(3) . .
F92 C92 C93 119.5(3) . .
C93 C92 C91 120.5(3) . .
F93 C93 C92 120.5(3) . .
F93 C93 C94 120.1(3) . .
C92 C93 C94 119.4(3) . .
F94 C94 C93 120.5(3) . .
F94 C94 C95 120.4(3) . .
C95 C94 C93 119.1(3) . .
F95 C95 C90 120.2(3) . .
F95 C95 C94 116.3(3) . .
C94 C95 C90 123.4(3) . .
F1A Cs2 F13A 148.60(6) . 1_655
F1A Cs2 F65A 54.36(6) . .
F1A Cs2 F95A 51.03(5) . .
F1A Cs2 O4A 115.38(9) . .
F1A Cs2 O5A 114.91(8) . .
F1A Cs2 O6A 121.72(9) . .
F1A Cs2 O7A 81.42(9) . .
F13A Cs2 F95A 152.34(5) 1_655 .
F65A Cs2 F13A 143.55(5) . 1_655
F65A Cs2 F95A 57.32(5) . .
O4A Cs2 F13A 71.12(9) . 1_655
O4A Cs2 F65A 134.89(8) . .
O4A Cs2 F95A 81.95(8) . .
O4A Cs2 O5A 77.88(10) . .
O4A Cs2 O7A 81.73(10) . .
O5A Cs2 F13A 96.46(7) . 1_655
O5A Cs2 F65A 71.61(7) . .
O5A Cs2 F95A 71.19(7) . .
O5A Cs2 O7A 157.98(10) . .
O6A Cs2 F13A 55.53(9) . 1_655
O6A Cs2 F65A 88.83(8) . .
O6A Cs2 F95A 143.63(9) . .
O6A Cs2 O4A 122.08(11) . .
O6A Cs2 O5A 86.69(10) . .
O6A Cs2 O7A 97.26(11) . .
O7A Cs2 F13A 68.85(9) . 1_655
O7A Cs2 F65A 129.92(8) . .
O7A Cs2 F95A 114.16(9) . .
F1A Al1A O1A 108.68(12) . .
F1A Al1A O2A 109.75(12) . .
F1A Al1A O3A 107.55(12) . .
O2A Al1A O1A 111.70(13) . .
O2A Al1A O3A 109.84(12) . .
O3A Al1A O1A 109.22(12) . .
Al1A F1A Cs2 153.64(12) . .
C13A F13A Cs2 118.1(2) . 1_455
C65A F65A Cs2 130.46(18) . .
C95A F95A Cs2 137.50(19) . .
C1A O1A Al1A 145.7(2) . .
C2A O2A Al1A 159.8(2) . .
C3A O3A Al1A 159.9(2) . .
C17T O4A Cs2 124.4(3) . .
C20T O4A Cs2 118.3(4) . .
C20T O4A C17T 108.1(4) . .
C21T O5A Cs2 141.9(3) . .
C24T O5A Cs2 109.2(2) . .
C24T O5A C21T 108.7(3) . .
C25T O6A Cs2 133.3(4) . .
C28T O6A Cs2 118.4(4) . .
C28T O6A C25T 108.3(5) . .
C29T O7A Cs2 123.6(3) . .
C32T O7A Cs2 123.2(3) . .
C32T O7A C29T 104.2(4) . .
O1A C1A C10A 110.8(3) . .
O1A C1A C20A 106.3(3) . .
O1A C1A C30A 111.2(3) . .
C10A C1A C20A 112.0(3) . .
C10A C1A C30A 104.4(3) . .
C20A C1A C30A 112.2(3) . .
O2A C2A C40A 108.4(3) . .
O2A C2A C50A 111.6(3) . .
O2A C2A C60A 108.5(3) . .
C50A C2A C40A 103.5(3) . .
C60A C2A C40A 111.7(3) . .
C60A C2A C50A 113.0(3) . .
O3A C3A C70A 108.1(3) . .
O3A C3A C80A 107.7(3) . .
O3A C3A C90A 113.4(3) . .
C70A C3A C80A 112.1(3) . .
C70A C3A C90A 112.3(3) . .
C90A C3A C80A 103.1(3) . .
C11A C10A C1A 124.6(3) . .
C11A C10A C15A 115.8(3) . .
C15A C10A C1A 119.6(3) . .
F11A C11A C10A 123.2(3) . .
F11A C11A C12A 115.4(3) . .
C12A C11A C10A 121.4(3) . .
F12A C12A C11A 119.7(4) . .
F12A C12A C13A 119.3(4) . .
C13A C12A C11A 121.0(4) . .
F13A C13A C12A 120.3(4) . .
F13A C13A C14A 120.7(4) . .
C12A C13A C14A 119.0(4) . .
F14A C14A C13A 120.2(4) . .
F14A C14A C15A 120.3(4) . .
C15A C14A C13A 119.6(4) . .
F15A C15A C10A 119.4(3) . .
F15A C15A C14A 117.3(3) . .
C14A C15A C10A 123.2(4) . .
O4A C17T H17A 110.4 . .
O4A C17T H17B 110.4 . .
O4A C17T C18T 106.5(5) . .
H17A C17T H17B 108.6 . .
C18T C17T H17A 110.4 . .
C18T C17T H17B 110.4 . .
C17T C18T H18A 110.8 . .
C17T C18T H18B 110.8 . .
C17T C18T C19T 104.5(5) . .
H18A C18T H18B 108.9 . .
C19T C18T H18A 110.8 . .
C19T C18T H18B 110.8 . .
C18T C19T H19A 111.7 . .
C18T C19T H19B 111.7 . .
C18T C19T C20T 100.3(5) . .
H19A C19T H19B 109.5 . .
C20T C19T H19A 111.7 . .
C20T C19T H19B 111.7 . .
C21A C20A C1A 126.0(3) . .
C21A C20A C25A 115.1(3) . .
C25A C20A C1A 118.4(3) . .
O4A C20T C19T 106.3(5) . .
O4A C20T H20A 110.5 . .
O4A C20T H20B 110.5 . .
C19T C20T H20A 110.5 . .
C19T C20T H20B 110.5 . .
H20A C20T H20B 108.7 . .
F21A C21A C20A 122.1(3) . .
F21A C21A C22A 115.1(4) . .
C20A C21A C22A 122.8(4) . .
O5A C21T H21A 110.6 . .
O5A C21T H21B 110.6 . .
O5A C21T C22T 105.9(4) . .
H21A C21T H21B 108.7 . .
C22T C21T H21A 110.6 . .
C22T C21T H21B 110.6 . .
F22A C22A C21A 119.8(4) . .
F22A C22A C23A 120.0(4) . .
C23A C22A C21A 120.3(4) . .
C21T C22T H22A 111.4 . .
C21T C22T H22B 111.4 . .
H22A C22T H22B 109.3 . .
C23T C22T C21T 101.7(4) . .
C23T C22T H22A 111.4 . .
C23T C22T H22B 111.4 . .
F23A C23A C22A 120.7(4) . .
F23A C23A C24A 120.5(4) . .
C22A C23A C24A 118.8(4) . .
C22T C23T H23A 111.2 . .
C22T C23T H23B 111.2 . .
C22T C23T C24T 102.7(4) . .
H23A C23T H23B 109.1 . .
C24T C23T H23A 111.2 . .
C24T C23T H23B 111.2 . .
F24A C24A C23A 119.5(3) . .
F24A C24A C25A 120.6(4) . .
C23A C24A C25A 119.9(4) . .
O5A C24T C23T 106.6(3) . .
O5A C24T H24A 110.4 . .
O5A C24T H24B 110.4 . .
C23T C24T H24A 110.4 . .
C23T C24T H24B 110.4 . .
H24A C24T H24B 108.6 . .
F25A C25A C20A 120.3(3) . .
F25A C25A C24A 116.6(3) . .
C24A C25A C20A 123.1(4) . .
O6A C25T H25A 110.2 . .
O6A C25T H25B 110.2 . .
O6A C25T C26T 107.7(5) . .
H25A C25T H25B 108.5 . .
C26T C25T H25A 110.2 . .
C26T C25T H25B 110.2 . .
C25T C26T H26A 111.0 . .
C25T C26T H26B 111.0 . .
H26A C26T H26B 109.0 . .
C27T C26T C25T 103.8(6) . .
C27T C26T H26A 111.0 . .
C27T C26T H26B 111.0 . .
C26T C27T H27A 111.0 . .
C26T C27T H27B 111.0 . .
H27A C27T H27B 109.0 . .
C28T C27T C26T 103.6(6) . .
C28T C27T H27A 111.0 . .
C28T C27T H27B 111.0 . .
O6A C28T C27T 104.7(5) . .
O6A C28T H28A 110.8 . .
O6A C28T H28B 110.8 . .
C27T C28T H28A 110.8 . .
C27T C28T H28B 110.8 . .
H28A C28T H28B 108.9 . .
O7A C29T H29A 110.7 . .
O7A C29T H29B 110.7 . .
O7A C29T C30T 105.4(4) . .
H29A C29T H29B 108.8 . .
C30T C29T H29A 110.7 . .
C30T C29T H29B 110.7 . .
C31A C30A C1A 117.6(3) . .
C31A C30A C35A 113.9(3) . .
C35A C30A C1A 128.5(3) . .
C29T C30T H30A 110.6 . .
C29T C30T H30B 110.6 . .
H30A C30T H30B 108.8 . .
C31T C30T C29T 105.5(5) . .
C31T C30T H30A 110.6 . .
C31T C30T H30B 110.6 . .
F31A C31A C30A 119.4(3) . .
F31A C31A C32A 116.3(3) . .
C32A C31A C30A 124.3(4) . .
C30T C31T H31A 111.1 . .
C30T C31T H31B 111.1 . .
H31A C31T H31B 109.1 . .
C32T C31T C30T 103.4(6) . .
C32T C31T H31A 111.1 . .
C32T C31T H31B 111.1 . .
F32A C32A C31A 120.6(4) . .
F32A C32A C33A 119.9(4) . .
C33A C32A C31A 119.5(4) . .
O7A C32T C31T 104.3(5) . .
O7A C32T H32A 110.9 . .
O7A C32T H32B 110.9 . .
C31T C32T H32A 110.9 . .
C31T C32T H32B 110.9 . .
H32A C32T H32B 108.9 . .
F33A C33A C32A 121.3(4) . .
F33A C33A C34A 120.0(4) . .
C34A C33A C32A 118.7(4) . .
F34A C34A C33A 119.9(4) . .
F34A C34A C35A 119.6(4) . .
C33A C34A C35A 120.4(4) . .
F35A C35A C30A 121.3(3) . .
F35A C35A C34A 115.7(3) . .
C34A C35A C30A 122.9(4) . .
C41A C40A C2A 128.0(3) . .
C45A C40A C2A 117.5(3) . .
C45A C40A C41A 114.4(3) . .
F41A C41A C40A 121.8(3) . .
F41A C41A C42A 115.4(3) . .
C42A C41A C40A 122.8(3) . .
F42A C42A C41A 120.0(3) . .
F42A C42A C43A 119.7(3) . .
C43A C42A C41A 120.4(3) . .
F43A C43A C42A 120.0(3) . .
F43A C43A C44A 121.0(3) . .
C42A C43A C44A 119.0(3) . .
F44A C44A C43A 120.1(3) . .
F44A C44A C45A 120.3(3) . .
C43A C44A C45A 119.6(3) . .
F45A C45A C40A 120.1(3) . .
F45A C45A C44A 116.1(3) . .
C44A C45A C40A 123.7(3) . .
C51A C50A C2A 124.2(3) . .
C55A C50A C2A 120.6(3) . .
C55A C50A C51A 115.2(3) . .
F51A C51A C50A 123.2(3) . .
F51A C51A C52A 115.1(3) . .
C52A C51A C50A 121.7(3) . .
F52A C52A C51A 119.2(3) . .
F52A C52A C53A 120.0(3) . .
C53A C52A C51A 120.8(3) . .
F53A C53A C52A 120.4(3) . .
F53A C53A C54A 120.4(3) . .
C52A C53A C54A 119.2(3) . .
F54A C54A C53A 120.3(3) . .
F54A C54A C55A 120.4(3) . .
C53A C54A C55A 119.3(3) . .
F55A C55A C50A 119.5(3) . .
F55A C55A C54A 116.7(3) . .
C54A C55A C50A 123.8(3) . .
C61A C60A C2A 127.0(3) . .
C61A C60A C65A 115.3(3) . .
C65A C60A C2A 117.6(3) . .
F61A C61A C60A 122.4(3) . .
F61A C61A C62A 115.8(3) . .
C60A C61A C62A 121.8(3) . .
F62A C62A C61A 119.5(3) . .
F62A C62A C63A 119.6(3) . .
C63A C62A C61A 120.9(4) . .
F63A C63A C62A 120.5(4) . .
F63A C63A C64A 120.2(4) . .
C62A C63A C64A 119.2(3) . .
F64A C64A C63A 120.6(3) . .
F64A C64A C65A 120.2(3) . .
C65A C64A C63A 119.3(3) . .
F65A C65A C60A 119.7(3) . .
F65A C65A C64A 116.7(3) . .
C64A C65A C60A 123.5(3) . .
C71A C70A C3A 128.0(3) . .
C71A C70A C75A 114.5(3) . .
C75A C70A C3A 117.3(3) . .
F71A C71A C70A 122.2(3) . .
F71A C71A C72A 115.0(3) . .
C72A C71A C70A 122.7(3) . .
F72A C72A C71A 119.8(3) . .
F72A C72A C73A 119.5(3) . .
C73A C72A C71A 120.7(3) . .
F73A C73A C72A 120.9(3) . .
F73A C73A C74A 120.7(3) . .
C74A C73A C72A 118.3(3) . .
F74A C74A C73A 119.5(3) . .
F74A C74A C75A 120.5(3) . .
C75A C74A C73A 119.9(3) . .
F75A C75A C70A 119.6(3) . .
F75A C75A C74A 116.6(3) . .
C74A C75A C70A 123.8(3) . .
C81A C80A C3A 117.0(3) . .
C85A C80A C3A 128.0(3) . .
C85A C80A C81A 115.0(3) . .
F81A C81A C80A 120.7(3) . .
F81A C81A C82A 116.5(3) . .
C82A C81A C80A 122.7(4) . .
F82A C82A C81A 119.8(4) . .
F82A C82A C83A 120.7(4) . .
C83A C82A C81A 119.5(4) . .
F83A C83A C82A 120.0(4) . .
F83A C83A C84A 120.1(4) . .
C84A C83A C82A 119.8(4) . .
F84A C84A C83A 120.5(4) . .
F84A C84A C85A 119.5(4) . .
C83A C84A C85A 119.9(4) . .
F85A C85A C80A 122.3(3) . .
F85A C85A C84A 114.8(3) . .
C80A C85A C84A 122.9(4) . .
C91A C90A C3A 119.5(3) . .
C95A C90A C3A 125.5(3) . .
C95A C90A C91A 114.9(3) . .
F91A C91A C90A 119.2(3) . .
F91A C91A C92A 117.3(3) . .
C92A C91A C90A 123.4(4) . .
F92A C92A C91A 120.1(4) . .
F92A C92A C93A 119.9(3) . .
C93A C92A C91A 120.0(4) . .
F93A C93A C92A 121.3(4) . .
F93A C93A C94A 119.9(4) . .
C92A C93A C94A 118.9(3) . .
F94A C94A C93A 120.0(3) . .
F94A C94A C95A 119.9(3) . .
C93A C94A C95A 120.1(4) . .
F95A C95A C90A 122.5(3) . .
F95A C95A C94A 114.8(3) . .
C90A C95A C94A 122.7(3) . .

loop_
_geom_bond_atom_site_label_1
_geom_bond_atom_site_label_2
_geom_bond_distance
_geom_bond_site_symmetry_2
Cs1 F1 2.886(2) .
Cs1 F23 3.541(2) 1_565
Cs1 F65 3.678(2) .
Cs1 F95 3.513(2) .
Cs1 O4 3.108(3) .
Cs1 O5 3.035(4) .
Cs1 O6 3.074(3) .
Cs1 O7 3.075(4) .
Al1 F1 1.695(2) .
Al1 O1 1.739(2) .
Al1 O2 1.724(2) .
Al1 O3 1.718(2) .
F11 C11 1.340(4) .
F12 C12 1.343(4) .
F13 C13 1.354(5) .
F14 C14 1.347(5) .
F15 C15 1.342(5) .
F21 C21 1.343(4) .
F22 C22 1.346(4) .
F23 Cs1 3.541(2) 1_545
F23 C23 1.345(4) .
F24 C24 1.330(4) .
F25 C25 1.341(4) .
F31 C31 1.337(4) .
F32 C32 1.338(4) .
F33 C33 1.341(4) .
F34 C34 1.340(4) .
F35 C35 1.348(4) .
F41 C41 1.344(4) .
F42 C42 1.342(4) .
F43 C43 1.337(4) .
F44 C44 1.341(4) .
F45 C45 1.347(4) .
F51 C51 1.345(5) .
F52 C52 1.344(5) .
F53 C53 1.339(4) .
F54 C54 1.334(5) .
F55 C55 1.346(4) .
F61 C61 1.341(4) .
F62 C62 1.346(4) .
F63 C63 1.332(4) .
F64 C64 1.339(5) .
F65 C65 1.344(4) .
F71 C71 1.343(4) .
F72 C72 1.342(4) .
F73 C73 1.340(4) .
F74 C74 1.342(4) .
F75 C75 1.339(4) .
F81 C81 1.335(4) .
F82 C82 1.335(4) .
F83 C83 1.344(4) .
F84 C84 1.344(4) .
F85 C85 1.352(4) .
F91 C91 1.341(4) .
F92 C92 1.342(4) .
F93 C93 1.340(4) .
F94 C94 1.336(4) .
F95 C95 1.341(4) .
O1 C1 1.374(4) .
O2 C2 1.365(4) .
O3 C3 1.364(4) .
O4 C1T 1.459(7) .
O4 C4T 1.432(6) .
O5 C5T 1.436(7) .
O5 C8T 1.414(7) .
O6 C9T 1.436(5) .
O6 C12T 1.440(5) .
O7 C13T 1.438(6) .
O7 C16T 1.404(6) .
C1 C10 1.541(5) .
C1 C20 1.550(5) .
C1 C30 1.565(5) .
C1T H1TA 0.9900 .
C1T H1TB 0.9900 .
C1T C2T 1.500(8) .
C2 C40 1.555(5) .
C2 C50 1.573(5) .
C2 C60 1.551(5) .
C2T H2TA 0.9900 .
C2T H2TB 0.9900 .
C2T C3T 1.508(7) .
C3 C70 1.579(5) .
C3 C80 1.555(5) .
C3 C90 1.547(5) .
C3T H3TA 0.9900 .
C3T H3TB 0.9900 .
C3T C4T 1.504(7) .
C4T H4TA 0.9900 .
C4T H4TB 0.9900 .
C5T H5TA 0.9900 .
C5T H5TB 0.9900 .
C5T C6T 1.502(10) .
C6T H6TA 0.9900 .
C6T H6TB 0.9900 .
C6T C7T 1.503(9) .
C7T H7TA 0.9900 .
C7T H7TB 0.9900 .
C7T C8T 1.490(8) .
C8T H8TA 0.9900 .
C8T H8TB 0.9900 .
C9T H9TA 0.9900 .
C9T H9TB 0.9900 .
C9T C10T 1.502(6) .
C10 C11 1.390(5) .
C10 C15 1.389(5) .
C10T H10A 0.9900 .
C10T H10B 0.9900 .
C10T C11T 1.506(6) .
C11 C12 1.374(5) .
C11T H11A 0.9900 .
C11T H11B 0.9900 .
C11T C12T 1.518(6) .
C12 C13 1.363(6) .
C12T H12A 0.9900 .
C12T H12B 0.9900 .
C13 C14 1.361(6) .
C13T H13A 0.9900 .
C13T H13B 0.9900 .
C13T C14T 1.485(7) .
C14 C15 1.386(6) .
C14T H14A 0.9900 .
C14T H14B 0.9900 .
C14T C15T 1.499(7) .
C15T H15A 0.9900 .
C15T H15B 0.9900 .
C15T C16T 1.502(7) .
C16T H16A 0.9900 .
C16T H16B 0.9900 .
C20 C21 1.391(5) .
C20 C25 1.391(5) .
C21 C22 1.372(5) .
C22 C23 1.371(5) .
C23 C24 1.372(5) .
C24 C25 1.379(5) .
C30 C31 1.387(5) .
C30 C35 1.392(5) .
C31 C32 1.375(5) .
C32 C33 1.380(5) .
C33 C34 1.369(6) .
C34 C35 1.376(5) .
C40 C41 1.393(5) .
C40 C45 1.389(5) .
C41 C42 1.365(5) .
C42 C43 1.371(5) .
C43 C44 1.374(5) .
C44 C45 1.378(5) .
C50 C51 1.392(5) .
C50 C55 1.380(5) .
C51 C52 1.383(5) .
C52 C53 1.364(6) .
C53 C54 1.364(6) .
C54 C55 1.388(5) .
C60 C61 1.397(5) .
C60 C65 1.386(5) .
C61 C62 1.366(5) .
C62 C63 1.370(6) .
C63 C64 1.377(5) .
C64 C65 1.389(5) .
C70 C71 1.381(5) .
C70 C75 1.394(5) .
C71 C72 1.386(5) .
C72 C73 1.366(5) .
C73 C74 1.371(5) .
C74 C75 1.374(5) .
C80 C81 1.388(5) .
C80 C85 1.389(5) .
C81 C82 1.383(5) .
C82 C83 1.376(5) .
C83 C84 1.368(5) .
C84 C85 1.368(5) .
C90 C91 1.384(5) .
C90 C95 1.393(5) .
C91 C92 1.384(5) .
C92 C93 1.370(5) .
C93 C94 1.381(5) .
C94 C95 1.372(5) .
Cs2 F1A 2.869(2) .
Cs2 F13A 3.614(3) 1_655
Cs2 F65A 3.591(2) .
Cs2 F95A 3.757(2) .
Cs2 O4A 3.037(4) .
Cs2 O5A 3.077(3) .
Cs2 O6A 3.024(4) .
Cs2 O7A 3.174(4) .
Al1A F1A 1.696(2) .
Al1A O1A 1.734(3) .
Al1A O2A 1.717(2) .
Al1A O3A 1.723(2) .
F11A C11A 1.330(4) .
F12A C12A 1.344(5) .
F13A Cs2 3.614(3) 1_455
F13A C13A 1.342(5) .
F14A C14A 1.346(4) .
F15A C15A 1.345(4) .
F21A C21A 1.339(4) .
F22A C22A 1.338(5) .
F23A C23A 1.340(4) .
F24A C24A 1.340(4) .
F25A C25A 1.342(4) .
F31A C31A 1.355(4) .
F32A C32A 1.341(5) .
F33A C33A 1.342(5) .
F34A C34A 1.339(4) .
F35A C35A 1.350(4) .
F41A C41A 1.343(4) .
F42A C42A 1.345(4) .
F43A C43A 1.337(4) .
F44A C44A 1.338(4) .
F45A C45A 1.341(4) .
F51A C51A 1.337(4) .
F52A C52A 1.342(4) .
F53A C53A 1.340(4) .
F54A C54A 1.340(4) .
F55A C55A 1.348(4) .
F61A C61A 1.340(4) .
F62A C62A 1.349(4) .
F63A C63A 1.338(4) .
F64A C64A 1.338(4) .
F65A C65A 1.347(4) .
F71A C71A 1.341(4) .
F72A C72A 1.343(4) .
F73A C73A 1.334(4) .
F74A C74A 1.343(4) .
F75A C75A 1.344(4) .
F81A C81A 1.340(4) .
F82A C82A 1.338(5) .
F83A C83A 1.346(4) .
F84A C84A 1.344(5) .
F85A C85A 1.344(4) .
F91A C91A 1.346(4) .
F92A C92A 1.345(4) .
F93A C93A 1.329(4) .
F94A C94A 1.332(4) .
F95A C95A 1.350(4) .
O1A C1A 1.374(4) .
O2A C2A 1.360(4) .
O3A C3A 1.355(4) .
O4A C17T 1.425(7) .
O4A C20T 1.416(7) .
O5A C21T 1.437(6) .
O5A C24T 1.435(5) .
O6A C25T 1.424(7) .
O6A C28T 1.418(7) .
O7A C29T 1.491(7) .
O7A C32T 1.430(7) .
C1A C10A 1.553(5) .
C1A C20A 1.559(5) .
C1A C30A 1.571(5) .
C2A C40A 1.565(5) .
C2A C50A 1.557(5) .
C2A C60A 1.546(5) .
C3A C70A 1.552(5) .
C3A C80A 1.567(5) .
C3A C90A 1.556(5) .
C10A C11A 1.386(5) .
C10A C15A 1.390(5) .
C11A C12A 1.382(6) .
C12A C13A 1.368(6) .
C13A C14A 1.375(6) .
C14A C15A 1.367(6) .
C17T H17A 0.9900 .
C17T H17B 0.9900 .
C17T C18T 1.484(8) .
C18T H18A 0.9900 .
C18T H18B 0.9900 .
C18T C19T 1.487(8) .
C19T H19A 0.9900 .
C19T H19B 0.9900 .
C19T C20T 1.492(8) .
C20A C21A 1.379(5) .
C20A C25A 1.389(5) .
C20T H20A 0.9900 .
C20T H20B 0.9900 .
C21A C22A 1.381(6) .
C21T H21A 0.9900 .
C21T H21B 0.9900 .
C21T C22T 1.510(6) .
C22A C23A 1.370(6) .
C22T H22A 0.9900 .
C22T H22B 0.9900 .
C22T C23T 1.500(6) .
C23A C24A 1.372(6) .
C23T H23A 0.9900 .
C23T H23B 0.9900 .
C23T C24T 1.512(6) .
C24A C25A 1.376(5) .
C24T H24A 0.9900 .
C24T H24B 0.9900 .
C25T H25A 0.9900 .
C25T H25B 0.9900 .
C25T C26T 1.496(9) .
C26T H26A 0.9900 .
C26T H26B 0.9900 .
C26T C27T 1.495(10) .
C27T H27A 0.9900 .
C27T H27B 0.9900 .
C27T C28T 1.488(10) .
C28T H28A 0.9900 .
C28T H28B 0.9900 .
C29T H29A 0.9900 .
C29T H29B 0.9900 .
C29T C30T 1.505(8) .
C30A C31A 1.388(5) .
C30A C35A 1.389(5) .
C30T H30A 0.9900 .
C30T H30B 0.9900 .
C30T C31T 1.491(8) .
C31A C32A 1.374(6) .
C31T H31A 0.9900 .
C31T H31B 0.9900 .
C31T C32T 1.481(9) .
C32A C33A 1.373(6) .
C32T H32A 0.9900 .
C32T H32B 0.9900 .
C33A C34A 1.369(6) .
C34A C35A 1.384(6) .
C40A C41A 1.395(5) .
C40A C45A 1.393(5) .
C41A C42A 1.378(5) .
C42A C43A 1.374(5) .
C43A C44A 1.374(5) .
C44A C45A 1.375(5) .
C50A C51A 1.394(5) .
C50A C55A 1.384(5) .
C51A C52A 1.388(5) .
C52A C53A 1.367(5) .
C53A C54A 1.370(5) .
C54A C55A 1.380(5) .
C60A C61A 1.383(5) .
C60A C65A 1.395(5) .
C61A C62A 1.387(5) .
C62A C63A 1.362(6) .
C63A C64A 1.375(6) .
C64A C65A 1.371(5) .
C70A C71A 1.385(5) .
C70A C75A 1.398(5) .
C71A C72A 1.378(5) .
C72A C73A 1.378(5) .
C73A C74A 1.377(5) .
C74A C75A 1.365(5) .
C80A C81A 1.401(5) .
C80A C85A 1.379(5) .
C81A C82A 1.383(5) .
C82A C83A 1.372(6) .
C83A C84A 1.358(6) .
C84A C85A 1.389(6) .
C90A C91A 1.393(5) .
C90A C95A 1.383(5) .
C91A C92A 1.371(5) .
C92A C93A 1.365(6) .
C93A C94A 1.379(6) .
C94A C95A 1.384(5) .

loop_
_smtbx_masks_void_nr
_smtbx_masks_void_average_x
_smtbx_masks_void_average_y
_smtbx_masks_void_average_z
_smtbx_masks_void_volume
_smtbx_masks_void_count_electrons
_smtbx_masks_void_content
1 -0.270 -0.163 0.250 497.5 101.2 '2 x Hexane'
2 0.270 0.542 0.750 497.5 100.2 '2 x Hexane'
